data_1576880
loop_
_publ_author_name
'Antsiburov, Ivan'
'B&#xfc;hler, Raphael'
'Stephan, Johannes'
'Erdyakov, Maxim'
'Gemel, Christian'
'Kahlal, Samia'
'Cador, Olivier'
'Guizouarn, Thierry'
'Saillard, Jean-Yves'
'Meyer, Karsten'
'Fischer, Roland A.'

_publ_section_title
;
 Homoleptic seven-coordinate Ti(0) and Zr(0) through a new stabilization
 mode.
;
_journal_issue 18
_journal_name_full 'Chemical science'
_journal_page_first 8989
_journal_page_last 8997
_journal_paper_doi 10.1039/d6sc00226a
_journal_volume 17
_journal_year 2026
_chemical_formula_sum 'C112 H91 B2 F50 Ga4 N Ni'
_chemical_formula_weight 2760.06
_space_group_crystal_system monoclinic
_space_group_IT_number 14
_space_group_name_Hall '-P 2yn'
_space_group_name_H-M_alt 'P 1 21/n 1'
_atom_sites_solution_hydrogens geom
_atom_sites_solution_primary iterative
_atom_sites_solution_secondary difmap
_audit_block_doi 10.5517/ccdc.csd.cc2mk8s8
_audit_creation_method
;FinalCif V149 by Daniel Kratzert, Freiburg 2025, 
https://dkratzert.de/finalcif.html
;
_audit_update_record
;
2025-05-20 deposited with the CCDC.	2026-03-09 downloaded from the CCDC.
;
_cell_angle_alpha 90
_cell_angle_beta 90.420(3)
_cell_angle_gamma 90
_cell_formula_units_Z 4
_cell_length_a 18.5457(14)
_cell_length_b 24.970(2)
_cell_length_c 24.6272(19)
_cell_measurement_reflns_used 9980
_cell_measurement_temperature 100(2)
_cell_measurement_theta_max 26.3345
_cell_measurement_theta_min 2.4795
_cell_volume 11404.2(15)
_computing_cell_refinement 'SAINT V8.40B'
_computing_data_collection 'Bruker BIS V6.2.16/2021-10-23 and APEX4 2022.10-0'
_computing_data_reduction 'SAINT V8.40B'
_computing_molecular_graphics 'Mercury (Macrae, 2008), PLATON (Spek, 2011)'
_computing_publication_material 'PLATON (Spek, 2011), enCIFer (Allen, 2004)'
_computing_structure_refinement 'SHELXL (Sheldrick, 2015), SHELXLE (Huebschle, 2011)'
_computing_structure_solution 'SHELXT (Sheldrick, 2015)'
_diffrn_ambient_environment N~2~
_diffrn_ambient_temperature 100(2)
_diffrn_detector CPAD
_diffrn_detector_area_resol_mean 7.5
_diffrn_detector_type 'Bruker PHOTON II'
_diffrn_measured_fraction_theta_full 1.000
_diffrn_measured_fraction_theta_max 0.998
_diffrn_measurement_device 'three-angle diffractometer'
_diffrn_measurement_device_type 'Bruker D8 VENTURE Duo'
_diffrn_measurement_method '\w and \f scans'
_diffrn_measurement_specimen_support 'MiTeGen micromount'
_diffrn_radiation_monochromator 'Helios optic'
_diffrn_radiation_probe x-ray
_diffrn_radiation_source 'IMS microsource'
_diffrn_radiation_type MoK\a
_diffrn_radiation_wavelength 0.71073
_diffrn_reflns_av_R_equivalents 0.0586
_diffrn_reflns_av_unetI/netI 0.0246
_diffrn_reflns_Laue_measured_fraction_full 1.000
_diffrn_reflns_Laue_measured_fraction_max 0.998
_diffrn_reflns_limit_h_max 23
_diffrn_reflns_limit_h_min -23
_diffrn_reflns_limit_k_max 31
_diffrn_reflns_limit_k_min -31
_diffrn_reflns_limit_l_max 30
_diffrn_reflns_limit_l_min -30
_diffrn_reflns_number 309258
_diffrn_reflns_point_group_measured_fraction_full 1.000
_diffrn_reflns_point_group_measured_fraction_max 0.998
_diffrn_reflns_theta_full 25.242
_diffrn_reflns_theta_max 26.398
_diffrn_reflns_theta_min 1.829
_diffrn_source 'IMS microsource'
_diffrn_source_current 1.0
_diffrn_source_voltage 50.0
_exptl_absorpt_coefficient_mu 1.225
_exptl_absorpt_correction_T_max 0.7454
_exptl_absorpt_correction_T_min 0.6996
_exptl_absorpt_correction_type multi-scan
_exptl_absorpt_process_details 'SADABS 2016/2 (Bruker, 2016)'
_exptl_crystal_colour violet
_exptl_crystal_density_diffrn 1.608
_exptl_crystal_description block
_exptl_crystal_F_000 5528
_exptl_crystal_size_max 0.153
_exptl_crystal_size_mid 0.122
_exptl_crystal_size_min 0.091
_refine_diff_density_max 0.690
_refine_diff_density_min -0.727
_refine_diff_density_rms 0.097
_refine_ls_extinction_coef 0.00021(3)
_refine_ls_extinction_expression Fc^*^=kFc[1+0.001xFc^2^\l^3^/sin(2\q)]^-1/4^
_refine_ls_extinction_method 'SHELXL-2019/1 (Sheldrick 2019)'
_refine_ls_goodness_of_fit_ref 1.237
_refine_ls_hydrogen_treatment constr
_refine_ls_matrix_type full
_refine_ls_number_parameters 1865
_refine_ls_number_reflns 23351
_refine_ls_number_restraints 1450
_refine_ls_restrained_S_all 1.256
_refine_ls_R_factor_all 0.0761
_refine_ls_R_factor_gt 0.0463
_refine_ls_shift/su_max 0.026
_refine_ls_shift/su_mean 0.001
_refine_ls_structure_factor_coef Fsqd
_refine_ls_weighting_details 'w=1/[\s^2^(Fo^2^)+(0.0364P)^2^+32.6229P] where P=(Fo^2^+2Fc^2^)/3'
_refine_ls_weighting_scheme calc
_refine_ls_wR_factor_gt 0.1075
_refine_ls_wR_factor_ref 0.1337
_reflns_Friedel_coverage 0.000
_reflns_number_gt 18002
_reflns_number_total 23351
_reflns_threshold_expression 'I > 2\s(I)'
_cod_data_source_file d6sc00226a2.cif
_cod_data_source_block mo_SteJo46_0m_a
_cod_depositor_comments 'Adding full bibliography for 1576879--1576881.cif.'
_cod_original_cell_volume 11404.4(15)
_cod_original_sg_symbol_H-M 'P 21/n'
_cod_database_code 1576880
_shelx_shelxl_version_number 2019/1
_shelx_space_group_comment
;
The symmetry employed for this shelxl refinement is uniquely defined
by the following loop, which should always be used as a source of
symmetry information in preference to the above space-group names.
They are only intended as comments.
;
_diffrn_measurement_ambient_temperature_make 'Oxford Cryostream'

loop_
_space_group_symop_operation_xyz
'x, y, z'
'-x+1/2, y+1/2, -z+1/2'
'-x, -y, -z'
'x-1/2, -y-1/2, z-1/2'

loop_
_atom_site_label
_atom_site_type_symbol
_atom_site_fract_x
_atom_site_fract_y
_atom_site_fract_z
_atom_site_U_iso_or_equiv
_atom_site_adp_type
_atom_site_occupancy
_atom_site_site_symmetry_order
_atom_site_calc_flag
_atom_site_refinement_flags_posn
_atom_site_refinement_flags_adp
_atom_site_refinement_flags_occupancy
_atom_site_disorder_assembly
_atom_site_disorder_group
Ga1 Ga 0.50517(2) 0.23797(2) 0.61207(2) 0.02296(10) Uani 1 1 d . . . . .
Ga2 Ga 0.50348(2) 0.33728(2) 0.49219(2) 0.02469(10) Uani 1 1 d . . . . .
Ga3 Ga 0.46408(2) 0.18845(2) 0.45372(2) 0.02656(11) Uani 1 1 d . . . . .
Ga4 Ga 0.59398(2) 0.23170(2) 0.50946(2) 0.02575(10) Uani 1 1 d . . . . .
Ni1 Ni 0.47806(2) 0.25117(2) 0.52168(2) 0.01847(10) Uani 1 1 d . . . . .
F1 F 0.66305(16) 0.49595(12) 0.61110(10) 0.0487(7) Uani 1 1 d . . . . .
F2 F 0.65076(16) 0.42400(11) 0.65735(12) 0.0513(7) Uani 1 1 d . . . . .
F3 F 0.75158(13) 0.46656(13) 0.65817(11) 0.0503(7) Uani 1 1 d . . . . .
F4 F 0.6908(7) 0.6635(5) 0.8097(2) 0.0445(19) Uani 0.731(11) 1 d D U P A 1
F5 F 0.6792(4) 0.67712(19) 0.7242(2) 0.0523(14) Uani 0.731(11) 1 d D U P A 1
F6 F 0.7727(2) 0.6366(2) 0.7542(2) 0.0507(13) Uani 0.731(11) 1 d D U P A 1
F4A F 0.7531(8) 0.6564(7) 0.7348(6) 0.055(3) Uani 0.269(11) 1 d D U P A 2
F5A F 0.6996(19) 0.6548(14) 0.8141(6) 0.039(4) Uani 0.269(11) 1 d D U P A 2
F6A F 0.6458(8) 0.6818(4) 0.7420(6) 0.049(2) Uani 0.269(11) 1 d D U P A 2
F7 F 0.64171(14) 0.53902(12) 1.03783(10) 0.0467(7) Uani 1 1 d . . . . .
F8 F 0.67035(14) 0.60869(11) 0.99236(11) 0.0443(6) Uani 1 1 d . . . . .
F9 F 0.69776(13) 0.53108(12) 0.96239(11) 0.0453(7) Uani 1 1 d . . . . .
F10 F 0.3320(7) 0.6130(8) 0.9481(4) 0.062(3) Uani 0.345(16) 1 d D U P B 1
F11 F 0.4019(7) 0.6500(4) 1.0053(6) 0.052(3) Uani 0.345(16) 1 d D U P B 1
F12 F 0.3627(11) 0.5727(6) 1.0232(5) 0.041(3) Uani 0.345(16) 1 d D U P B 1
F10A F 0.3761(6) 0.5853(4) 1.0326(3) 0.050(2) Uani 0.655(16) 1 d D U P B 2
F11A F 0.3219(3) 0.5828(4) 0.9560(3) 0.0527(19) Uani 0.655(16) 1 d D U P B 2
F12A F 0.3812(5) 0.6530(2) 0.9790(5) 0.069(2) Uani 0.655(16) 1 d D U P B 2
F13 F 0.3448(12) 0.6849(8) 0.8023(5) 0.042(3) Uani 0.41(4) 1 d D U P C 1
F14 F 0.2775(8) 0.6790(9) 0.7319(10) 0.057(4) Uani 0.41(4) 1 d D U P C 1
F15 F 0.3905(11) 0.6941(6) 0.7236(8) 0.052(3) Uani 0.41(4) 1 d D U P C 1
F13A F 0.2958(8) 0.6839(5) 0.7156(6) 0.057(3) Uani 0.59(4) 1 d D U P C 2
F14A F 0.4053(5) 0.6934(4) 0.7418(7) 0.053(2) Uani 0.59(4) 1 d D U P C 2
F15A F 0.3233(10) 0.6834(7) 0.8004(4) 0.054(3) Uani 0.59(4) 1 d D U P C 2
F16 F 0.31964(14) 0.49304(11) 0.62170(10) 0.0414(6) Uani 1 1 d . . . . .
F17 F 0.22377(12) 0.49689(10) 0.66942(10) 0.0358(6) Uani 1 1 d . . . . .
F18 F 0.30015(14) 0.43352(10) 0.68312(11) 0.0427(6) Uani 1 1 d . . . . .
F19 F 0.33560(12) 0.30834(10) 0.83327(10) 0.0332(5) Uani 1 1 d . . . . .
F20 F 0.29990(11) 0.37802(9) 0.87710(10) 0.0313(5) Uani 1 1 d . . . . .
F21 F 0.35422(12) 0.31388(9) 0.91910(9) 0.0314(5) Uani 1 1 d . . . . .
F22 F 0.61757(13) 0.29285(11) 0.90172(12) 0.0443(7) Uani 1 1 d . . . . .
F23 F 0.67894(12) 0.36068(10) 0.87579(11) 0.0385(6) Uani 1 1 d . . . . .
F24 F 0.63842(15) 0.30543(12) 0.81758(11) 0.0508(8) Uani 1 1 d . . . . .
F25 F 0.18536(15) 0.33132(11) 0.67756(10) 0.0433(7) Uani 1 1 d . . . . .
F26 F 0.12192(16) 0.30260(10) 0.74347(14) 0.0546(8) Uani 1 1 d . . . . .
F27 F 0.23064(15) 0.32707(11) 0.75758(11) 0.0472(7) Uani 1 1 d . . . . .
F28 F 0.1774(18) 0.5624(6) 0.8237(11) 0.035(5) Uani 0.147(18) 1 d D U P D 1
F29 F 0.2456(8) 0.4978(10) 0.8446(13) 0.036(5) Uani 0.147(18) 1 d D U P D 1
F30 F 0.1413(16) 0.5055(15) 0.8823(8) 0.049(5) Uani 0.147(18) 1 d D U P D 1
F28A F 0.2252(4) 0.4852(2) 0.8670(3) 0.0623(19) Uani 0.853(18) 1 d D U P D 2
F29A F 0.1243(3) 0.5262(3) 0.8714(2) 0.0474(15) Uani 0.853(18) 1 d D U P D 2
F30A F 0.2059(4) 0.55491(19) 0.81836(19) 0.0428(13) Uani 0.853(18) 1 d D U P D 2
F31 F 0.16712(13) 0.64169(11) 0.65224(12) 0.0441(7) Uani 1 1 d . . . . .
F32 F 0.11065(17) 0.69971(13) 0.70018(11) 0.0545(8) Uani 1 1 d . . . . .
F33 F 0.10749(13) 0.70453(10) 0.61365(10) 0.0369(6) Uani 1 1 d . . . . .
F34 F -0.21201(11) 0.61697(9) 0.62079(10) 0.0299(5) Uani 1 1 d . . . . .
F35 F -0.15208(13) 0.67300(10) 0.57239(10) 0.0351(5) Uani 1 1 d . . . . .
F36 F -0.17708(13) 0.69215(10) 0.65495(10) 0.0375(6) Uani 1 1 d . . . . .
F37 F -0.2175(4) 0.4675(2) 0.8799(2) 0.0590(17) Uani 0.524(6) 1 d D U P E 1
F38 F -0.2309(5) 0.5387(3) 0.8293(3) 0.068(2) Uani 0.524(6) 1 d D U P E 1
F39 F -0.1343(3) 0.5213(3) 0.8694(2) 0.0459(14) Uani 0.524(6) 1 d D U P E 1
F37A F -0.1965(4) 0.5531(3) 0.8246(3) 0.0454(15) Uani 0.476(6) 1 d D U P E 2
F38A F -0.1648(5) 0.4925(4) 0.8819(3) 0.073(2) Uani 0.476(6) 1 d D U P E 2
F39A F -0.2680(3) 0.4910(3) 0.8420(3) 0.0568(17) Uani 0.476(6) 1 d D U P E 2
F40 F -0.25091(18) 0.33803(12) 0.69392(14) 0.0658(10) Uani 1 1 d . . . . .
F41 F -0.21347(15) 0.30572(10) 0.76930(11) 0.0441(6) Uani 1 1 d . . . . .
F42 F -0.14719(17) 0.30194(11) 0.69932(13) 0.0561(8) Uani 1 1 d . . . . .
F43 F -0.18384(13) 0.41727(12) 0.52531(10) 0.0419(6) Uani 1 1 d . . . . .
F44 F -0.12193(16) 0.34624(11) 0.51107(13) 0.0530(8) Uani 1 1 d . . . . .
F45 F -0.12056(14) 0.41058(13) 0.45321(10) 0.0471(7) Uani 1 1 d . . . . .
F46 F 0.18642(13) 0.47850(11) 0.53714(11) 0.0429(6) Uani 1 1 d . . . . .
F47 F 0.14248(13) 0.44713(11) 0.46300(9) 0.0398(6) Uani 1 1 d . . . . .
F48 F 0.17529(13) 0.39368(11) 0.52680(11) 0.0436(6) Uani 1 1 d . . . . .
N1 N 0.37847(17) 0.26005(13) 0.53299(13) 0.0250(7) Uani 1 1 d . . . . .
C1 C 0.3183(2) 0.26519(17) 0.53995(16) 0.0281(8) Uani 1 1 d . . . . .
C2 C 0.2406(2) 0.2720(2) 0.5486(2) 0.0393(10) Uani 1 1 d . . . . .
H2A H 0.219584 0.237727 0.559800 0.059 Uiso 1 1 calc R U . . .
H2B H 0.217603 0.283904 0.514752 0.059 Uiso 1 1 calc R U . . .
H2C H 0.232762 0.298769 0.577007 0.059 Uiso 1 1 calc R U . . .
C3 C 0.5423(13) 0.2300(9) 0.6975(11) 0.0236(19) Uani 0.481(19) 1 d . U P F 1
C4 C 0.4897(8) 0.1901(7) 0.6866(7) 0.0279(19) Uani 0.481(19) 1 d . U P F 1
C5 C 0.4227(7) 0.2161(6) 0.6762(6) 0.0259(18) Uani 0.481(19) 1 d . U P F 1
C6 C 0.4351(9) 0.2726(6) 0.6794(7) 0.0254(18) Uani 0.481(19) 1 d . U P F 1
C7 C 0.5096(10) 0.2823(9) 0.6906(10) 0.0227(19) Uani 0.481(19) 1 d . U P F 1
C8 C 0.6183(9) 0.2218(7) 0.7158(9) 0.034(3) Uani 0.481(19) 1 d . U P F 1
H8A H 0.620231 0.220505 0.755541 0.050 Uiso 0.481(19) 1 calc R U P F 1
H8B H 0.648181 0.251482 0.702845 0.050 Uiso 0.481(19) 1 calc R U P F 1
H8C H 0.636509 0.188006 0.700981 0.050 Uiso 0.481(19) 1 calc R U P F 1
C9 C 0.5039(10) 0.1309(5) 0.6896(6) 0.042(3) Uani 0.481(19) 1 d . U P F 1
H9A H 0.501877 0.119128 0.727535 0.062 Uiso 0.481(19) 1 calc R U P F 1
H9B H 0.551743 0.123127 0.674931 0.062 Uiso 0.481(19) 1 calc R U P F 1
H9C H 0.467226 0.111703 0.668308 0.062 Uiso 0.481(19) 1 calc R U P F 1
C10 C 0.3523(8) 0.1879(7) 0.6660(6) 0.046(3) Uani 0.481(19) 1 d . U P F 1
H10A H 0.337201 0.169555 0.699180 0.070 Uiso 0.481(19) 1 calc R U P F 1
H10B H 0.358238 0.161696 0.636780 0.070 Uiso 0.481(19) 1 calc R U P F 1
H10C H 0.315578 0.214214 0.655390 0.070 Uiso 0.481(19) 1 calc R U P F 1
C11 C 0.3766(8) 0.3140(6) 0.6724(6) 0.040(3) Uani 0.481(19) 1 d . U P F 1
H11A H 0.363800 0.328664 0.707949 0.060 Uiso 0.481(19) 1 calc R U P F 1
H11B H 0.333982 0.297275 0.655770 0.060 Uiso 0.481(19) 1 calc R U P F 1
H11C H 0.393887 0.342861 0.648936 0.060 Uiso 0.481(19) 1 calc R U P F 1
C12 C 0.5415(9) 0.3371(7) 0.7007(8) 0.033(3) Uani 0.481(19) 1 d . U P F 1
H12A H 0.526810 0.349906 0.736549 0.050 Uiso 0.481(19) 1 calc R U P F 1
H12B H 0.524138 0.361958 0.672743 0.050 Uiso 0.481(19) 1 calc R U P F 1
H12C H 0.594205 0.334884 0.699305 0.050 Uiso 0.481(19) 1 calc R U P F 1
C3A C 0.5499(12) 0.2364(8) 0.6955(10) 0.0237(19) Uani 0.519(19) 1 d . U P F 2
C4A C 0.5100(7) 0.1879(6) 0.6863(6) 0.0255(18) Uani 0.519(19) 1 d . U P F 2
C5A C 0.4361(8) 0.2017(5) 0.6783(6) 0.0293(18) Uani 0.519(19) 1 d . U P F 2
C6A C 0.4291(8) 0.2582(5) 0.6823(6) 0.0260(18) Uani 0.519(19) 1 d . U P F 2
C7A C 0.4983(9) 0.2785(8) 0.6943(9) 0.0237(19) Uani 0.519(19) 1 d . U P F 2
C8A C 0.6281(8) 0.2383(7) 0.7121(8) 0.033(3) Uani 0.519(19) 1 d . U P F 2
H8AA H 0.632549 0.231126 0.751107 0.049 Uiso 0.519(19) 1 calc R U P F 2
H8AB H 0.647759 0.273875 0.704151 0.049 Uiso 0.519(19) 1 calc R U P F 2
H8AC H 0.655029 0.211187 0.691839 0.049 Uiso 0.519(19) 1 calc R U P F 2
C9A C 0.5368(9) 0.1316(5) 0.6919(6) 0.040(3) Uani 0.519(19) 1 d . U P F 2
H9AA H 0.527029 0.118548 0.728716 0.060 Uiso 0.519(19) 1 calc R U P F 2
H9AB H 0.588806 0.130621 0.685369 0.060 Uiso 0.519(19) 1 calc R U P F 2
H9AC H 0.511997 0.108640 0.665438 0.060 Uiso 0.519(19) 1 calc R U P F 2
C10A C 0.3735(7) 0.1641(6) 0.6680(6) 0.047(3) Uani 0.519(19) 1 d . U P F 2
H10D H 0.349612 0.156084 0.702471 0.071 Uiso 0.519(19) 1 calc R U P F 2
H10E H 0.391323 0.130796 0.651920 0.071 Uiso 0.519(19) 1 calc R U P F 2
H10F H 0.338978 0.181048 0.643100 0.071 Uiso 0.519(19) 1 calc R U P F 2
C11A C 0.3631(7) 0.2925(7) 0.6792(6) 0.045(3) Uani 0.519(19) 1 d . U P F 2
H11D H 0.353363 0.307773 0.715032 0.067 Uiso 0.519(19) 1 calc R U P F 2
H11E H 0.321858 0.270639 0.667506 0.067 Uiso 0.519(19) 1 calc R U P F 2
H11F H 0.370722 0.321412 0.652995 0.067 Uiso 0.519(19) 1 calc R U P F 2
C12A C 0.5164(8) 0.3369(6) 0.7054(8) 0.034(3) Uani 0.519(19) 1 d . U P F 2
H12D H 0.507196 0.345113 0.743672 0.050 Uiso 0.519(19) 1 calc R U P F 2
H12E H 0.486223 0.359953 0.682344 0.050 Uiso 0.519(19) 1 calc R U P F 2
H12F H 0.567303 0.343414 0.697409 0.050 Uiso 0.519(19) 1 calc R U P F 2
C13 C 0.4452(2) 0.39262(16) 0.43369(17) 0.0319(9) Uani 1 1 d . . . . .
C14 C 0.5205(2) 0.40219(16) 0.43078(16) 0.0289(8) Uani 1 1 d . . . . .
C15 C 0.5445(2) 0.42109(15) 0.48292(16) 0.0248(8) Uani 1 1 d . . . . .
C16 C 0.4833(2) 0.42331(15) 0.51792(17) 0.0270(8) Uani 1 1 d . . . . .
C17 C 0.4219(2) 0.40591(16) 0.48692(18) 0.0317(9) Uani 1 1 d . . . . .
C18 C 0.3996(3) 0.3741(2) 0.3866(2) 0.0544(14) Uani 1 1 d . . . . .
H18A H 0.396122 0.402730 0.359578 0.082 Uiso 1 1 calc R U . . .
H18B H 0.351302 0.364903 0.399486 0.082 Uiso 1 1 calc R U . . .
H18C H 0.421811 0.342417 0.370147 0.082 Uiso 1 1 calc R U . . .
C19 C 0.5643(3) 0.3975(2) 0.38043(18) 0.0432(11) Uani 1 1 d . . . . .
H19A H 0.550939 0.426323 0.355235 0.065 Uiso 1 1 calc R U . . .
H19B H 0.554967 0.362790 0.363241 0.065 Uiso 1 1 calc R U . . .
H19C H 0.615581 0.400429 0.389706 0.065 Uiso 1 1 calc R U . . .
C20 C 0.6184(2) 0.44064(17) 0.49746(18) 0.0333(9) Uani 1 1 d . . . . .
H20A H 0.616526 0.479121 0.505157 0.050 Uiso 1 1 calc R U . . .
H20B H 0.651036 0.434121 0.467065 0.050 Uiso 1 1 calc R U . . .
H20C H 0.635946 0.421502 0.529671 0.050 Uiso 1 1 calc R U . . .
C21 C 0.4838(3) 0.44322(19) 0.57493(18) 0.0381(10) Uani 1 1 d . . . . .
H21A H 0.487750 0.482357 0.574943 0.057 Uiso 1 1 calc R U . . .
H21B H 0.525087 0.427827 0.594516 0.057 Uiso 1 1 calc R U . . .
H21C H 0.439046 0.432574 0.592830 0.057 Uiso 1 1 calc R U . . .
C22 C 0.3455(2) 0.40288(19) 0.5068(2) 0.0477(13) Uani 1 1 d . . . . .
H22A H 0.321514 0.437335 0.500722 0.072 Uiso 1 1 calc R U . . .
H22B H 0.345686 0.394618 0.545748 0.072 Uiso 1 1 calc R U . . .
H22C H 0.319613 0.374695 0.487046 0.072 Uiso 1 1 calc R U . . .
C23 C 0.4172(2) 0.10870(17) 0.43224(19) 0.0373(10) Uani 1 1 d . . . . .
C24 C 0.4577(2) 0.12821(19) 0.38735(18) 0.0373(10) Uani 1 1 d . . . . .
C25 C 0.4256(2) 0.17686(19) 0.36833(16) 0.0325(9) Uani 1 1 d . . . . .
C26 C 0.3635(2) 0.18669(18) 0.40030(17) 0.0315(9) Uani 1 1 d . . . . .
C27 C 0.3579(2) 0.14486(17) 0.43951(17) 0.0323(9) Uani 1 1 d . . . . .
C28 C 0.4302(4) 0.0592(2) 0.4650(3) 0.0648(17) Uani 1 1 d . . . . .
H28A H 0.392307 0.032928 0.457010 0.097 Uiso 1 1 calc R U . . .
H28B H 0.429503 0.068156 0.503716 0.097 Uiso 1 1 calc R U . . .
H28C H 0.477255 0.044062 0.455680 0.097 Uiso 1 1 calc R U . . .
C29 C 0.5163(3) 0.0984(3) 0.3584(2) 0.0635(18) Uani 1 1 d . . . . .
H29A H 0.495301 0.077818 0.328315 0.095 Uiso 1 1 calc R U . . .
H29B H 0.540472 0.074015 0.383799 0.095 Uiso 1 1 calc R U . . .
H29C H 0.551460 0.124029 0.344077 0.095 Uiso 1 1 calc R U . . .
C30 C 0.4510(3) 0.2090(3) 0.3208(2) 0.0543(14) Uani 1 1 d . . . . .
H30A H 0.445403 0.187962 0.287503 0.081 Uiso 1 1 calc R U . . .
H30B H 0.501980 0.218315 0.326030 0.081 Uiso 1 1 calc R U . . .
H30C H 0.422406 0.241913 0.317877 0.081 Uiso 1 1 calc R U . . .
C31 C 0.3123(2) 0.23321(19) 0.3944(2) 0.0430(11) Uani 1 1 d . . . . .
H31A H 0.264454 0.222677 0.407252 0.064 Uiso 1 1 calc R U . . .
H31B H 0.308983 0.243660 0.356062 0.064 Uiso 1 1 calc R U . . .
H31C H 0.330032 0.263526 0.415892 0.064 Uiso 1 1 calc R U . . .
C32 C 0.2998(3) 0.1375(2) 0.4808(2) 0.0523(14) Uani 1 1 d . . . . .
H32A H 0.275303 0.103289 0.474510 0.079 Uiso 1 1 calc R U . . .
H32B H 0.264818 0.166826 0.477634 0.079 Uiso 1 1 calc R U . . .
H32C H 0.321190 0.137717 0.517309 0.079 Uiso 1 1 calc R U . . .
C33 C 0.69846(19) 0.25826(17) 0.47716(17) 0.0294(9) Uani 1 1 d . . . . .
C34 C 0.67594(18) 0.21281(17) 0.44627(15) 0.0260(8) Uani 1 1 d . . . . .
C35 C 0.67122(19) 0.16801(16) 0.48234(16) 0.0272(8) Uani 1 1 d . . . . .
C36 C 0.6902(2) 0.18610(18) 0.53566(16) 0.0298(9) Uani 1 1 d . . . . .
C37 C 0.7074(2) 0.24188(18) 0.53247(17) 0.0307(9) Uani 1 1 d . . . . .
C38 C 0.7151(2) 0.31225(19) 0.4545(2) 0.0400(10) Uani 1 1 d . . . . .
H38A H 0.764874 0.312829 0.441451 0.060 Uiso 1 1 calc R U . . .
H38B H 0.709176 0.339391 0.482835 0.060 Uiso 1 1 calc R U . . .
H38C H 0.682068 0.319993 0.424211 0.060 Uiso 1 1 calc R U . . .
C39 C 0.6620(2) 0.2124(2) 0.38614(16) 0.0380(10) Uani 1 1 d . . . . .
H39A H 0.704199 0.226617 0.367250 0.057 Uiso 1 1 calc R U . . .
H39B H 0.619887 0.234817 0.377856 0.057 Uiso 1 1 calc R U . . .
H39C H 0.652702 0.175672 0.374078 0.057 Uiso 1 1 calc R U . . .
C40 C 0.6524(2) 0.11163(18) 0.4672(2) 0.0389(10) Uani 1 1 d . . . . .
H40A H 0.696525 0.092010 0.458179 0.058 Uiso 1 1 calc R U . . .
H40B H 0.619910 0.111844 0.435628 0.058 Uiso 1 1 calc R U . . .
H40C H 0.628555 0.094118 0.497783 0.058 Uiso 1 1 calc R U . . .
C41 C 0.6948(3) 0.1510(2) 0.58521(19) 0.0443(12) Uani 1 1 d . . . . .
H41A H 0.742577 0.134310 0.587138 0.066 Uiso 1 1 calc R U . . .
H41B H 0.657746 0.123134 0.583001 0.066 Uiso 1 1 calc R U . . .
H41C H 0.687135 0.172792 0.617770 0.066 Uiso 1 1 calc R U . . .
C42 C 0.7341(2) 0.2763(2) 0.57830(19) 0.0445(12) Uani 1 1 d . . . . .
H42A H 0.786961 0.275955 0.579011 0.067 Uiso 1 1 calc R U . . .
H42B H 0.715858 0.262333 0.612752 0.067 Uiso 1 1 calc R U . . .
H42C H 0.717004 0.313077 0.573075 0.067 Uiso 1 1 calc R U . . .
C43 C 0.57027(19) 0.52436(15) 0.77855(15) 0.0227(7) Uani 1 1 d . . . . .
C44 C 0.59616(19) 0.49146(15) 0.73688(15) 0.0230(8) Uani 1 1 d . . . . .
H44 H 0.573040 0.458164 0.730022 0.028 Uiso 1 1 calc R U . . .
C45 C 0.65468(19) 0.50621(16) 0.70536(15) 0.0244(8) Uani 1 1 d . . . . .
C46 C 0.6900(2) 0.55483(18) 0.71391(16) 0.0298(9) Uani 1 1 d . . . . .
H46 H 0.730820 0.564527 0.693044 0.036 Uiso 1 1 calc R U . . .
C47 C 0.6637(2) 0.58839(16) 0.75356(16) 0.0286(8) Uani 1 1 d D . . . .
C48 C 0.6049(2) 0.57386(15) 0.78485(15) 0.0245(8) Uani 1 1 d . . . . .
H48 H 0.587524 0.598249 0.811323 0.029 Uiso 1 1 calc R U . . .
C49 C 0.6802(2) 0.47314(18) 0.65917(17) 0.0323(9) Uani 1 1 d . . . . .
C50 C 0.6978(2) 0.64203(19) 0.76113(17) 0.0422(10) Uani 1 1 d D . . . .
C51 C 0.50507(19) 0.53702(14) 0.87521(15) 0.0220(7) Uani 1 1 d . . . . .
C52 C 0.5702(2) 0.53739(15) 0.90514(15) 0.0235(8) Uani 1 1 d . . . . .
H52 H 0.612549 0.524016 0.888453 0.028 Uiso 1 1 calc R U . . .
C53 C 0.5749(2) 0.55642(16) 0.95783(15) 0.0263(8) Uani 1 1 d . . . . .
C54 C 0.5144(2) 0.57663(17) 0.98358(17) 0.0326(9) Uani 1 1 d . . . . .
H54 H 0.517170 0.589577 1.019815 0.039 Uiso 1 1 calc R U . . .
C55 C 0.4499(2) 0.57736(17) 0.95482(17) 0.0301(9) Uani 1 1 d D . . . .
C56 C 0.4450(2) 0.55741(15) 0.90258(16) 0.0258(8) Uani 1 1 d . . . . .
H56 H 0.399523 0.557510 0.884637 0.031 Uiso 1 1 calc R U . . .
C57 C 0.6455(2) 0.55809(18) 0.98692(16) 0.0317(9) Uani 1 1 d . . . . .
C58 C 0.3843(2) 0.60060(19) 0.98103(17) 0.0411(10) Uani 1 1 d D . . . .
C59 C 0.43059(19) 0.53126(15) 0.77987(15) 0.0216(7) Uani 1 1 d . . . . .
C60 C 0.41214(19) 0.58586(15) 0.78056(15) 0.0235(8) Uani 1 1 d . . . . .
H60 H 0.439156 0.609330 0.803239 0.028 Uiso 1 1 calc R U . . .
C61 C 0.3561(2) 0.60701(15) 0.74952(16) 0.0259(8) Uani 1 1 d D . . . .
C62 C 0.3155(2) 0.57439(16) 0.71550(15) 0.0256(8) Uani 1 1 d . . . . .
H62 H 0.276508 0.588524 0.694733 0.031 Uiso 1 1 calc R U . . .
C63 C 0.33335(19) 0.52051(15) 0.71268(15) 0.0221(7) Uani 1 1 d . . . . .
C64 C 0.38971(19) 0.49978(15) 0.74385(14) 0.0215(7) Uani 1 1 d . . . . .
H64 H 0.400969 0.462807 0.740606 0.026 Uiso 1 1 calc R U . . .
C65 C 0.3430(2) 0.66607(17) 0.75190(17) 0.0363(9) Uani 1 1 d D . . . .
C66 C 0.2945(2) 0.48613(17) 0.67248(16) 0.0285(8) Uani 1 1 d . . . . .
C67 C 0.49456(19) 0.44554(15) 0.82944(14) 0.0214(7) Uani 1 1 d . . . . .
C68 C 0.42889(19) 0.42067(14) 0.84283(14) 0.0216(7) Uani 1 1 d . . . . .
H68 H 0.385350 0.440283 0.838431 0.026 Uiso 1 1 calc R U . . .
C69 C 0.42546(19) 0.36862(15) 0.86219(15) 0.0215(7) Uani 1 1 d . . . . .
C70 C 0.4878(2) 0.33874(15) 0.86998(15) 0.0238(8) Uani 1 1 d . . . . .
H70 H 0.485662 0.303077 0.883291 0.029 Uiso 1 1 calc R U . . .
C71 C 0.55329(19) 0.36236(15) 0.85780(15) 0.0223(7) Uani 1 1 d . . . . .
C72 C 0.55650(19) 0.41432(15) 0.83784(14) 0.0212(7) Uani 1 1 d . . . . .
H72 H 0.602257 0.429237 0.829600 0.025 Uiso 1 1 calc R U . . .
C73 C 0.35409(19) 0.34277(15) 0.87332(16) 0.0244(8) Uani 1 1 d . . . . .
C74 C 0.6215(2) 0.33052(16) 0.86363(16) 0.0260(8) Uani 1 1 d . . . . .
C75 C 0.05786(19) 0.46562(14) 0.71755(14) 0.0202(7) Uani 1 1 d . . . . .
C76 C 0.08765(19) 0.41464(14) 0.70997(14) 0.0206(7) Uani 1 1 d . . . . .
H76 H 0.067902 0.392341 0.682371 0.025 Uiso 1 1 calc R U . . .
C77 C 0.14480(19) 0.39521(15) 0.74102(15) 0.0219(7) Uani 1 1 d . . . . .
C78 C 0.1748(2) 0.42559(15) 0.78227(15) 0.0237(8) Uani 1 1 d . . . . .
H78 H 0.213971 0.412473 0.803449 0.028 Uiso 1 1 calc R U . . .
C79 C 0.1458(2) 0.47571(15) 0.79170(15) 0.0234(7) Uani 1 1 d D . . . .
C80 C 0.08853(19) 0.49518(15) 0.76029(14) 0.0216(7) Uani 1 1 d . . . . .
H80 H 0.069677 0.529668 0.768147 0.026 Uiso 1 1 calc R U . . .
C81 C 0.1713(2) 0.33980(17) 0.72979(17) 0.0302(9) Uani 1 1 d . . . . .
C82 C 0.1758(2) 0.50993(16) 0.83620(16) 0.0326(9) Uani 1 1 d D . . . .
C83 C -0.01728(19) 0.54912(14) 0.67192(14) 0.0200(7) Uani 1 1 d . . . . .
C84 C 0.0435(2) 0.58216(15) 0.66994(15) 0.0227(7) Uani 1 1 d . . . . .
H84 H 0.089164 0.567543 0.679463 0.027 Uiso 1 1 calc R U . . .
C85 C 0.0395(2) 0.63561(15) 0.65456(15) 0.0243(8) Uani 1 1 d . . . . .
C86 C -0.0258(2) 0.65865(15) 0.63989(15) 0.0254(8) Uani 1 1 d . . . . .
H86 H -0.028486 0.695224 0.629451 0.031 Uiso 1 1 calc R U . . .
C87 C -0.0872(2) 0.62670(15) 0.64088(15) 0.0229(7) Uani 1 1 d . . . . .
C88 C -0.08322(19) 0.57351(15) 0.65699(14) 0.0219(7) Uani 1 1 d . . . . .
H88 H -0.126207 0.552856 0.658008 0.026 Uiso 1 1 calc R U . . .
C89 C 0.1060(2) 0.67013(16) 0.65516(16) 0.0293(9) Uani 1 1 d . . . . .
C90 C -0.1569(2) 0.65164(15) 0.62251(16) 0.0265(8) Uani 1 1 d . . . . .
C91 C -0.08080(18) 0.46070(14) 0.71588(14) 0.0200(7) Uani 1 1 d . . . . .
C92 C -0.1116(2) 0.48916(15) 0.75871(15) 0.0244(8) Uani 1 1 d . . . . .
H92 H -0.095827 0.524736 0.765526 0.029 Uiso 1 1 calc R U . . .
C93 C -0.1644(2) 0.46743(17) 0.79157(16) 0.0281(8) Uani 1 1 d D . . . .
C94 C -0.1905(2) 0.41599(17) 0.78250(16) 0.0285(8) Uani 1 1 d . . . . .
H94 H -0.227131 0.401208 0.804724 0.034 Uiso 1 1 calc R U . . .
C95 C -0.16151(19) 0.38705(15) 0.74011(15) 0.0240(8) Uani 1 1 d . . . . .
C96 C -0.10703(19) 0.40855(15) 0.70803(14) 0.0211(7) Uani 1 1 d . . . . .
H96 H -0.087051 0.387209 0.679979 0.025 Uiso 1 1 calc R U . . .
C97 C -0.1931(2) 0.49892(19) 0.83803(18) 0.0420(10) Uani 1 1 d D . . . .
C98 C -0.1927(2) 0.33358(17) 0.72616(17) 0.0320(9) Uani 1 1 d . . . . .
C99 C -0.00638(19) 0.46068(14) 0.61982(14) 0.0197(7) Uani 1 1 d . . . . .
C100 C -0.06508(19) 0.44257(15) 0.58869(15) 0.0218(7) Uani 1 1 d . . . . .
H100 H -0.111846 0.443122 0.604177 0.026 Uiso 1 1 calc R U . . .
C101 C -0.0571(2) 0.42376(15) 0.53575(15) 0.0245(8) Uani 1 1 d . . . . .
C102 C 0.0097(2) 0.42348(16) 0.51110(16) 0.0271(8) Uani 1 1 d . . . . .
H102 H 0.015249 0.410607 0.475080 0.033 Uiso 1 1 calc R U . . .
C103 C 0.0683(2) 0.44259(15) 0.54060(15) 0.0246(8) Uani 1 1 d . . . . .
C104 C 0.06028(19) 0.46032(15) 0.59345(14) 0.0218(7) Uani 1 1 d . . . . .
H104 H 0.101648 0.472764 0.612619 0.026 Uiso 1 1 calc R U . . .
C105 C -0.1204(2) 0.40056(18) 0.50665(17) 0.0334(9) Uani 1 1 d . . . . .
C106 C 0.1423(2) 0.44089(17) 0.51693(16) 0.0287(8) Uani 1 1 d . . . . .
B1 B 0.4997(2) 0.50934(17) 0.81517(17) 0.0216(8) Uani 1 1 d . . . . .
B2 B -0.0127(2) 0.48474(16) 0.68150(17) 0.0204(8) Uani 1 1 d . . . . .
C1_1 C 0.0037(11) 0.2585(8) 0.5368(14) 0.051(2) Uani 0.34(3) 1 d . U P G 1
C2_1 C 0.0311(11) 0.2755(8) 0.5862(11) 0.049(2) Uani 0.34(3) 1 d . U P G 1
C3_1 C 0.0071(12) 0.2577(9) 0.6343(12) 0.051(2) Uani 0.34(3) 1 d . U P G 1
H3_1 H 0.027507 0.270480 0.667325 0.061 Uiso 0.34(3) 1 calc R U P G 1
C4_1 C -0.0483(13) 0.2200(11) 0.6347(14) 0.050(2) Uani 0.34(3) 1 d . U P G 1
H4_1 H -0.064444 0.207761 0.669048 0.060 Uiso 0.34(3) 1 calc R U P G 1
C5_1 C -0.0817(18) 0.1988(15) 0.5890(17) 0.052(2) Uani 0.34(3) 1 d . U P G 1
H5_1 H -0.119548 0.173225 0.590162 0.062 Uiso 0.34(3) 1 calc R U P G 1
C6_1 C -0.0514(14) 0.2209(10) 0.5380(13) 0.052(2) Uani 0.34(3) 1 d . U P G 1
H6_1 H -0.070853 0.208651 0.504418 0.062 Uiso 0.34(3) 1 calc R U P G 1
F1_1 F 0.0269(12) 0.2758(8) 0.4917(9) 0.074(3) Uani 0.34(3) 1 d . U P G 1
F2_1 F 0.0843(11) 0.3117(8) 0.5828(9) 0.066(3) Uani 0.34(3) 1 d . U P G 1
C1_2 C -0.0112(6) 0.2496(5) 0.5313(6) 0.0450(18) Uani 0.66(3) 1 d . U P G 2
C2_2 C 0.0331(6) 0.2692(5) 0.5716(6) 0.0478(18) Uani 0.66(3) 1 d . U P G 2
C3_2 C 0.0236(7) 0.2524(5) 0.6254(6) 0.0510(19) Uani 0.66(3) 1 d . U P G 2
H3_2 H 0.053729 0.265648 0.653666 0.061 Uiso 0.66(3) 1 calc R U P G 2
C4_2 C -0.0302(7) 0.2164(6) 0.6363(7) 0.0504(18) Uani 0.66(3) 1 d . U P G 2
H4_2 H -0.038158 0.203853 0.672141 0.061 Uiso 0.66(3) 1 calc R U P G 2
C5_2 C -0.0716(9) 0.1993(8) 0.5941(8) 0.053(2) Uani 0.66(3) 1 d . U P G 2
H5_2 H -0.108097 0.173833 0.602172 0.064 Uiso 0.66(3) 1 calc R U P G 2
C6_2 C -0.0660(7) 0.2147(5) 0.5423(6) 0.0500(19) Uani 0.66(3) 1 d . U P G 2
H6_2 H -0.098108 0.202204 0.514823 0.060 Uiso 0.66(3) 1 calc R U P G 2
F1_2 F 0.0021(7) 0.2672(4) 0.4800(4) 0.069(2) Uani 0.66(3) 1 d . U P G 2
F2_2 F 0.0862(5) 0.3036(5) 0.5604(6) 0.074(3) Uani 0.66(3) 1 d . U P G 2

loop_
_atom_site_aniso_label
_atom_site_aniso_U_11
_atom_site_aniso_U_22
_atom_site_aniso_U_33
_atom_site_aniso_U_23
_atom_site_aniso_U_13
_atom_site_aniso_U_12
Ga1 0.0240(2) 0.0285(2) 0.01640(19) 0.00152(16) 0.00035(15) 0.00035(16)
Ga2 0.0242(2) 0.0220(2) 0.0279(2) 0.00538(17) 0.00003(16) 0.00046(16)
Ga3 0.0206(2) 0.0321(2) 0.0270(2) -0.01121(18) -0.00033(16) -0.00097(17)
Ga4 0.01707(19) 0.0337(2) 0.0265(2) -0.00401(18) 0.00224(16) 0.00119(17)
Ni1 0.0168(2) 0.0216(2) 0.0170(2) -0.00079(17) 0.00134(16) 0.00025(17)
F1 0.0639(18) 0.0578(18) 0.0243(13) -0.0027(12) -0.0041(12) 0.0124(14)
F2 0.0598(18) 0.0381(15) 0.0564(18) -0.0102(13) 0.0265(14) 0.0006(13)
F3 0.0256(13) 0.084(2) 0.0419(15) -0.0079(15) 0.0072(11) 0.0133(13)
F4 0.063(4) 0.037(4) 0.033(2) -0.003(2) -0.003(2) -0.020(3)
F5 0.078(3) 0.037(2) 0.041(2) 0.0113(18) -0.012(2) -0.025(2)
F6 0.042(2) 0.054(3) 0.056(3) 0.008(2) -0.0017(19) -0.0278(19)
F4A 0.068(5) 0.054(6) 0.043(5) -0.005(4) 0.011(4) -0.036(4)
F5A 0.051(7) 0.034(8) 0.032(4) -0.001(4) -0.002(4) -0.015(6)
F6A 0.079(5) 0.031(4) 0.035(5) 0.008(4) -0.010(4) -0.028(4)
F7 0.0411(15) 0.070(2) 0.0288(13) 0.0082(13) -0.0070(11) -0.0083(13)
F8 0.0388(14) 0.0389(15) 0.0551(17) -0.0052(12) -0.0097(12) -0.0108(12)
F9 0.0294(13) 0.0654(19) 0.0408(15) -0.0170(13) -0.0081(11) 0.0107(12)
F10 0.044(5) 0.100(9) 0.041(4) -0.013(5) 0.004(3) 0.041(5)
F11 0.054(6) 0.044(4) 0.058(6) -0.011(4) 0.022(4) 0.012(4)
F12 0.037(6) 0.044(5) 0.044(5) -0.014(4) 0.012(4) 0.000(4)
F10A 0.041(4) 0.078(5) 0.031(2) -0.014(3) 0.012(2) 0.006(3)
F11A 0.030(2) 0.080(5) 0.048(3) -0.022(3) 0.0019(19) 0.013(2)
F12A 0.062(4) 0.049(3) 0.096(6) -0.003(3) 0.033(4) 0.021(2)
F13 0.054(7) 0.028(4) 0.044(4) -0.007(3) -0.015(3) 0.017(5)
F14 0.057(5) 0.040(6) 0.075(7) -0.009(5) -0.026(5) 0.026(4)
F15 0.073(6) 0.025(4) 0.057(6) 0.007(4) 0.011(5) 0.008(4)
F13A 0.072(5) 0.027(3) 0.070(5) 0.005(3) -0.034(4) 0.014(4)
F14A 0.048(3) 0.028(3) 0.082(6) 0.006(4) -0.008(3) -0.002(2)
F15A 0.061(6) 0.044(4) 0.056(3) -0.014(3) 0.002(3) 0.018(5)
F16 0.0407(14) 0.0573(17) 0.0263(13) -0.0099(11) 0.0054(11) -0.0145(12)
F17 0.0203(11) 0.0474(15) 0.0397(14) -0.0032(11) -0.0059(10) -0.0015(10)
F18 0.0470(15) 0.0277(13) 0.0531(16) -0.0017(12) -0.0191(13) -0.0064(11)
F19 0.0311(12) 0.0342(13) 0.0343(13) -0.0068(10) -0.0053(10) -0.0070(10)
F20 0.0211(11) 0.0269(12) 0.0460(14) 0.0040(10) 0.0036(10) 0.0016(9)
F21 0.0300(12) 0.0333(13) 0.0309(12) 0.0101(10) 0.0019(10) -0.0021(10)
F22 0.0295(13) 0.0407(15) 0.0628(18) 0.0267(13) 0.0070(12) 0.0093(11)
F23 0.0219(11) 0.0334(13) 0.0600(17) 0.0022(12) -0.0049(11) 0.0030(10)
F24 0.0502(16) 0.0634(19) 0.0386(15) -0.0188(13) -0.0062(12) 0.0320(14)
F25 0.0603(17) 0.0422(15) 0.0275(13) -0.0073(11) -0.0025(12) 0.0242(13)
F26 0.0529(17) 0.0213(13) 0.090(2) 0.0059(14) 0.0153(16) 0.0009(12)
F27 0.0493(16) 0.0456(16) 0.0464(16) -0.0085(12) -0.0176(13) 0.0295(13)
F28 0.038(11) 0.028(5) 0.039(9) -0.005(5) -0.002(8) 0.000(5)
F29 0.037(5) 0.032(9) 0.037(11) -0.008(7) -0.018(5) 0.005(5)
F30 0.058(10) 0.058(12) 0.031(6) -0.007(6) -0.001(6) -0.008(8)
F28A 0.084(3) 0.047(3) 0.055(3) -0.014(2) -0.048(3) 0.016(2)
F29A 0.054(2) 0.059(3) 0.030(2) -0.0192(19) 0.0072(17) -0.012(2)
F30A 0.048(3) 0.0376(19) 0.042(2) -0.0094(16) 0.003(2) -0.0188(18)
F31 0.0242(12) 0.0380(14) 0.0699(19) 0.0119(13) -0.0062(12) -0.0064(11)
F32 0.0636(19) 0.0625(19) 0.0374(15) -0.0155(13) 0.0089(13) -0.0375(16)
F33 0.0363(13) 0.0347(14) 0.0398(14) 0.0131(11) 0.0009(11) -0.0105(11)
F34 0.0230(11) 0.0284(12) 0.0383(13) 0.0057(10) -0.0023(9) -0.0005(9)
F35 0.0349(13) 0.0359(13) 0.0344(13) 0.0130(11) -0.0041(10) 0.0031(10)
F36 0.0382(13) 0.0326(13) 0.0418(14) -0.0061(11) -0.0048(11) 0.0131(11)
F37 0.083(4) 0.057(3) 0.038(3) -0.013(2) 0.034(3) -0.011(3)
F38 0.073(4) 0.081(4) 0.050(3) -0.012(3) 0.005(4) 0.050(4)
F39 0.051(3) 0.058(3) 0.028(3) -0.020(2) 0.009(2) -0.002(2)
F37A 0.040(3) 0.048(3) 0.048(3) -0.024(2) 0.018(3) 0.002(2)
F38A 0.086(5) 0.094(5) 0.037(3) -0.011(3) -0.004(3) 0.036(4)
F39A 0.044(3) 0.062(4) 0.065(4) -0.023(3) 0.032(3) 0.005(2)
F40 0.072(2) 0.0397(16) 0.084(2) 0.0117(16) -0.0465(19) -0.0222(15)
F41 0.0539(16) 0.0340(14) 0.0444(15) 0.0089(12) 0.0089(13) -0.0152(12)
F42 0.068(2) 0.0303(14) 0.070(2) -0.0147(14) 0.0276(16) -0.0171(14)
F43 0.0247(12) 0.0624(18) 0.0383(14) -0.0131(13) -0.0038(10) -0.0048(12)
F44 0.0500(17) 0.0360(15) 0.073(2) -0.0080(14) -0.0186(15) -0.0109(13)
F45 0.0407(14) 0.076(2) 0.0242(13) -0.0059(13) -0.0066(11) -0.0096(14)
F46 0.0283(12) 0.0557(17) 0.0450(15) -0.0139(13) 0.0101(11) -0.0117(12)
F47 0.0368(13) 0.0575(17) 0.0253(12) 0.0013(11) 0.0092(10) 0.0045(12)
F48 0.0341(13) 0.0450(16) 0.0520(16) 0.0081(13) 0.0120(12) 0.0147(12)
N1 0.0246(17) 0.0290(17) 0.0213(16) -0.0028(13) 0.0022(13) -0.0006(13)
C1 0.021(2) 0.033(2) 0.030(2) -0.0019(17) 0.0032(15) 0.0035(16)
C2 0.022(2) 0.048(3) 0.048(3) -0.003(2) 0.0064(18) 0.0033(19)
C3 0.029(4) 0.029(4) 0.013(3) 0.006(3) -0.002(3) -0.002(3)
C4 0.035(4) 0.030(3) 0.019(3) 0.006(2) 0.004(4) -0.006(3)
C5 0.030(3) 0.031(4) 0.017(3) 0.005(3) 0.006(3) -0.005(3)
C6 0.030(3) 0.030(4) 0.016(3) 0.000(3) 0.008(3) 0.000(3)
C7 0.029(4) 0.028(3) 0.012(4) -0.001(3) 0.004(3) -0.003(3)
C8 0.036(5) 0.045(8) 0.019(5) 0.010(6) -0.004(4) -0.003(5)
C9 0.060(7) 0.030(4) 0.035(5) 0.009(3) -0.002(6) -0.006(5)
C10 0.044(5) 0.059(7) 0.036(5) 0.005(6) 0.004(4) -0.021(5)
C11 0.043(5) 0.043(6) 0.033(5) 0.004(5) 0.005(4) 0.016(5)
C12 0.041(7) 0.029(4) 0.030(5) -0.005(3) -0.005(6) -0.010(5)
C3A 0.030(4) 0.028(3) 0.012(3) 0.003(3) 0.004(3) -0.003(3)
C4A 0.030(4) 0.029(3) 0.018(3) 0.005(2) 0.006(3) -0.002(3)
C5A 0.034(4) 0.031(4) 0.023(3) 0.000(3) 0.006(3) -0.005(3)
C6A 0.029(3) 0.031(4) 0.018(3) -0.001(3) 0.006(2) -0.002(3)
C7A 0.030(4) 0.025(3) 0.016(4) 0.000(3) 0.005(3) 0.000(3)
C8A 0.029(4) 0.045(7) 0.025(5) 0.004(6) -0.006(4) -0.003(4)
C9A 0.058(7) 0.029(4) 0.033(5) 0.006(3) 0.003(6) 0.005(4)
C10A 0.046(5) 0.053(6) 0.042(5) -0.005(5) 0.009(4) -0.020(5)
C11A 0.043(5) 0.059(7) 0.034(5) -0.001(6) 0.005(4) 0.017(5)
C12A 0.034(6) 0.026(4) 0.040(5) -0.001(3) 0.000(6) -0.001(4)
C13 0.035(2) 0.024(2) 0.037(2) 0.0076(17) -0.0140(18) -0.0017(17)
C14 0.040(2) 0.024(2) 0.0223(19) 0.0045(15) -0.0004(16) -0.0042(17)
C15 0.0289(19) 0.0180(18) 0.0276(19) 0.0029(15) -0.0001(15) -0.0027(15)
C16 0.0276(19) 0.0170(18) 0.037(2) 0.0034(16) -0.0002(16) 0.0020(15)
C17 0.027(2) 0.0205(19) 0.048(3) 0.0069(17) -0.0022(18) 0.0031(16)
C18 0.063(3) 0.040(3) 0.060(3) 0.006(2) -0.037(3) -0.006(2)
C19 0.056(3) 0.042(3) 0.031(2) 0.002(2) 0.004(2) -0.009(2)
C20 0.032(2) 0.028(2) 0.040(2) -0.0020(18) -0.0042(18) -0.0056(17)
C21 0.045(3) 0.036(2) 0.034(2) -0.0027(19) 0.0060(19) 0.009(2)
C22 0.024(2) 0.033(2) 0.086(4) 0.005(2) 0.006(2) 0.0049(18)
C23 0.042(2) 0.027(2) 0.043(3) -0.0096(19) -0.012(2) -0.0075(19)
C24 0.031(2) 0.043(3) 0.038(2) -0.024(2) -0.0059(18) 0.0030(19)
C25 0.0248(19) 0.047(3) 0.025(2) -0.0083(18) -0.0021(16) -0.0085(18)
C26 0.0201(18) 0.039(2) 0.035(2) -0.0097(18) -0.0053(16) -0.0056(17)
C27 0.0254(19) 0.036(2) 0.036(2) -0.0093(18) 0.0000(17) -0.0105(17)
C28 0.083(4) 0.036(3) 0.076(4) -0.003(3) -0.034(3) -0.009(3)
C29 0.039(3) 0.086(4) 0.065(4) -0.050(3) -0.009(3) 0.014(3)
C30 0.042(3) 0.088(4) 0.032(2) 0.006(3) -0.005(2) -0.022(3)
C31 0.033(2) 0.040(3) 0.055(3) -0.009(2) -0.012(2) 0.002(2)
C32 0.043(3) 0.070(4) 0.045(3) -0.012(3) 0.011(2) -0.027(3)
C33 0.0151(17) 0.039(2) 0.034(2) -0.0010(18) 0.0053(15) 0.0009(16)
C34 0.0135(16) 0.039(2) 0.0257(19) -0.0035(16) 0.0036(14) 0.0043(15)
C35 0.0169(17) 0.033(2) 0.032(2) -0.0022(17) 0.0010(15) 0.0104(15)
C36 0.0194(18) 0.043(2) 0.027(2) -0.0010(17) -0.0010(15) 0.0058(17)
C37 0.0180(18) 0.046(3) 0.029(2) -0.0058(18) -0.0018(15) -0.0017(17)
C38 0.031(2) 0.040(3) 0.049(3) 0.006(2) 0.003(2) -0.0056(19)
C39 0.032(2) 0.059(3) 0.023(2) -0.0026(19) 0.0014(17) 0.015(2)
C40 0.031(2) 0.035(2) 0.051(3) -0.005(2) -0.003(2) 0.0049(18)
C41 0.037(2) 0.060(3) 0.036(2) 0.012(2) 0.002(2) 0.008(2)
C42 0.034(2) 0.060(3) 0.040(3) -0.015(2) -0.006(2) -0.007(2)
C43 0.0214(17) 0.0243(19) 0.0224(18) 0.0009(15) -0.0032(14) 0.0013(15)
C44 0.0198(17) 0.0240(19) 0.0253(19) 0.0038(15) -0.0005(14) 0.0003(14)
C45 0.0209(17) 0.033(2) 0.0189(18) 0.0042(15) -0.0011(14) 0.0012(15)
C46 0.0224(18) 0.043(2) 0.0242(19) 0.0084(17) -0.0007(15) -0.0057(17)
C47 0.0291(19) 0.032(2) 0.0243(19) 0.0074(15) -0.0058(15) -0.0110(16)
C48 0.0272(19) 0.0236(19) 0.0227(18) 0.0006(15) -0.0012(15) -0.0035(15)
C49 0.028(2) 0.041(2) 0.028(2) 0.0025(18) 0.0039(16) 0.0024(18)
C50 0.053(2) 0.044(2) 0.030(2) 0.0046(17) -0.0030(17) -0.0259(19)
C51 0.0234(18) 0.0192(18) 0.0234(18) 0.0024(14) 0.0015(14) -0.0022(14)
C52 0.0223(18) 0.0208(18) 0.0273(19) -0.0029(15) 0.0027(15) 0.0021(14)
C53 0.0276(19) 0.027(2) 0.0241(19) -0.0006(15) 0.0012(15) -0.0022(16)
C54 0.034(2) 0.035(2) 0.029(2) -0.0093(17) 0.0009(17) 0.0020(18)
C55 0.0272(19) 0.033(2) 0.030(2) -0.0037(16) 0.0079(16) 0.0042(16)
C56 0.0223(18) 0.026(2) 0.029(2) 0.0011(16) 0.0019(15) 0.0015(15)
C57 0.033(2) 0.037(2) 0.025(2) -0.0055(17) 0.0011(16) -0.0013(18)
C58 0.036(2) 0.053(3) 0.034(2) -0.0065(18) 0.0078(17) 0.0102(18)
C59 0.0210(17) 0.0218(18) 0.0220(18) 0.0010(14) 0.0021(14) -0.0019(14)
C60 0.0222(18) 0.0225(19) 0.0257(19) -0.0026(15) 0.0003(14) 0.0000(14)
C61 0.0246(18) 0.0222(18) 0.031(2) 0.0002(15) 0.0012(15) 0.0058(14)
C62 0.0207(17) 0.030(2) 0.0266(19) 0.0013(16) 0.0024(15) 0.0047(15)
C63 0.0187(17) 0.0237(19) 0.0238(18) 0.0014(15) 0.0025(14) -0.0031(14)
C64 0.0222(17) 0.0199(18) 0.0223(18) 0.0022(14) 0.0018(14) 0.0009(14)
C65 0.039(2) 0.028(2) 0.042(2) -0.0016(16) -0.0076(17) 0.0095(16)
C66 0.0251(19) 0.032(2) 0.029(2) 0.0025(17) 0.0017(16) -0.0010(16)
C67 0.0220(17) 0.0212(18) 0.0211(18) -0.0016(14) -0.0021(14) 0.0014(14)
C68 0.0215(17) 0.0200(18) 0.0234(18) -0.0009(14) -0.0012(14) 0.0017(14)
C69 0.0214(17) 0.0207(18) 0.0223(18) -0.0010(14) -0.0012(14) 0.0001(14)
C70 0.0260(18) 0.0185(18) 0.0270(19) 0.0005(15) -0.0006(15) 0.0014(15)
C71 0.0226(18) 0.0210(18) 0.0233(18) -0.0025(14) -0.0001(14) 0.0036(14)
C72 0.0193(17) 0.0220(18) 0.0224(18) 0.0003(14) 0.0015(14) 0.0003(14)
C73 0.0210(17) 0.0225(19) 0.030(2) 0.0017(15) -0.0002(15) 0.0018(14)
C74 0.0245(19) 0.025(2) 0.028(2) 0.0009(16) -0.0016(15) 0.0049(15)
C75 0.0208(17) 0.0207(18) 0.0191(17) 0.0031(14) 0.0036(13) 0.0005(14)
C76 0.0210(17) 0.0192(17) 0.0215(17) 0.0012(14) 0.0002(14) -0.0014(14)
C77 0.0211(17) 0.0219(18) 0.0228(18) 0.0033(14) 0.0014(14) 0.0044(14)
C78 0.0222(17) 0.0258(19) 0.0231(18) 0.0042(15) -0.0018(14) 0.0009(15)
C79 0.0241(18) 0.0250(19) 0.0211(17) 0.0002(14) -0.0014(14) -0.0024(15)
C80 0.0236(18) 0.0199(18) 0.0212(18) 0.0007(14) 0.0014(14) 0.0003(14)
C81 0.033(2) 0.028(2) 0.030(2) -0.0004(17) -0.0021(17) 0.0090(17)
C82 0.036(2) 0.031(2) 0.031(2) -0.0026(16) -0.0099(16) -0.0013(16)
C83 0.0219(17) 0.0208(18) 0.0172(16) 0.0015(13) 0.0012(13) 0.0004(14)
C84 0.0214(17) 0.0215(18) 0.0253(19) -0.0001(15) 0.0002(14) 0.0007(14)
C85 0.0273(19) 0.0219(19) 0.0235(18) 0.0016(15) -0.0016(15) -0.0048(15)
C86 0.0291(19) 0.0199(18) 0.0273(19) 0.0032(15) -0.0006(15) -0.0017(15)
C87 0.0232(18) 0.0234(19) 0.0220(18) 0.0011(14) -0.0005(14) 0.0029(15)
C88 0.0221(17) 0.0216(18) 0.0219(18) -0.0004(14) 0.0005(14) 0.0014(14)
C89 0.032(2) 0.027(2) 0.029(2) 0.0034(16) -0.0019(16) -0.0067(17)
C90 0.030(2) 0.0227(19) 0.026(2) 0.0027(15) -0.0031(16) 0.0022(16)
C91 0.0187(16) 0.0214(18) 0.0198(17) 0.0008(14) -0.0024(13) 0.0026(14)
C92 0.0242(18) 0.0239(19) 0.0252(19) -0.0035(15) 0.0028(15) 0.0012(15)
C93 0.0279(19) 0.033(2) 0.0238(18) -0.0023(15) 0.0058(15) 0.0019(16)
C94 0.0237(19) 0.035(2) 0.027(2) 0.0027(17) 0.0043(15) -0.0020(16)
C95 0.0225(18) 0.0259(19) 0.0234(18) 0.0029(15) -0.0029(14) -0.0022(15)
C96 0.0245(18) 0.0219(18) 0.0167(17) -0.0006(14) 0.0012(14) 0.0005(14)
C97 0.043(2) 0.047(2) 0.036(2) -0.0090(18) 0.0162(17) 0.0035(18)
C98 0.034(2) 0.030(2) 0.032(2) 0.0047(17) 0.0002(17) -0.0068(17)
C99 0.0212(17) 0.0165(17) 0.0215(17) 0.0034(13) -0.0001(14) -0.0006(13)
C100 0.0208(17) 0.0221(18) 0.0227(18) 0.0025(14) -0.0001(14) -0.0011(14)
C101 0.0246(18) 0.0236(19) 0.0253(19) -0.0011(15) -0.0025(15) -0.0014(15)
C102 0.032(2) 0.027(2) 0.0220(19) -0.0039(15) 0.0034(16) 0.0011(16)
C103 0.0222(18) 0.0247(19) 0.0268(19) 0.0010(15) 0.0036(15) 0.0011(15)
C104 0.0195(17) 0.0253(19) 0.0206(18) 0.0002(14) -0.0001(14) 0.0024(14)
C105 0.033(2) 0.037(2) 0.030(2) -0.0031(18) -0.0017(17) -0.0026(18)
C106 0.032(2) 0.031(2) 0.0228(19) -0.0013(16) 0.0049(16) 0.0020(17)
B1 0.0204(19) 0.020(2) 0.024(2) -0.0014(16) 0.0008(16) -0.0001(16)
B2 0.0191(19) 0.0182(19) 0.024(2) -0.0002(16) 0.0009(15) -0.0015(15)
C1_1 0.044(4) 0.054(4) 0.053(3) 0.002(3) 0.003(3) -0.001(3)
C2_1 0.039(3) 0.054(4) 0.055(4) 0.002(3) 0.002(3) -0.002(3)
C3_1 0.041(4) 0.059(4) 0.053(4) -0.002(3) -0.001(3) -0.005(4)
C4_1 0.045(5) 0.056(4) 0.049(4) -0.003(3) -0.001(4) -0.006(4)
C5_1 0.050(4) 0.056(4) 0.050(4) -0.004(3) -0.002(4) -0.009(4)
C6_1 0.049(4) 0.057(4) 0.049(4) -0.002(3) 0.001(3) -0.007(3)
F1_1 0.071(7) 0.088(6) 0.063(5) 0.010(5) 0.013(5) -0.007(6)
F2_1 0.056(5) 0.070(6) 0.073(7) 0.003(6) 0.003(6) -0.018(5)
C1_2 0.040(3) 0.049(3) 0.046(3) 0.002(3) 0.007(3) 0.002(3)
C2_2 0.033(3) 0.052(3) 0.058(4) 0.004(3) 0.000(3) 0.000(3)
C3_2 0.043(4) 0.057(3) 0.053(4) -0.005(3) -0.007(3) -0.002(3)
C4_2 0.047(4) 0.057(3) 0.047(3) -0.001(3) -0.006(4) -0.003(4)
C5_2 0.050(4) 0.057(3) 0.051(4) -0.003(3) -0.005(3) -0.011(3)
C6_2 0.048(4) 0.052(3) 0.050(3) -0.003(3) 0.002(3) -0.011(3)
F1_2 0.072(5) 0.082(5) 0.052(4) 0.020(3) 0.012(3) -0.001(4)
F2_2 0.043(3) 0.077(4) 0.103(7) 0.012(5) 0.011(4) -0.012(3)

loop_
_atom_type_symbol
_atom_type_description
_atom_type_scat_dispersion_real
_atom_type_scat_dispersion_imag
_atom_type_scat_source
C C 0.0033 0.0016 'International Tables Vol C Tables 4.2.6.8 and 6.1.1.4'
B B 0.0013 0.0007 'International Tables Vol C Tables 4.2.6.8 and 6.1.1.4'
F F 0.0171 0.0103 'International Tables Vol C Tables 4.2.6.8 and 6.1.1.4'
Ga Ga 0.2307 1.6083 'International Tables Vol C Tables 4.2.6.8 and 6.1.1.4'
N N 0.0061 0.0033 'International Tables Vol C Tables 4.2.6.8 and 6.1.1.4'
Ni Ni 0.3393 1.1124 'International Tables Vol C Tables 4.2.6.8 and 6.1.1.4'
H H 0.0000 0.0000 'International Tables Vol C Tables 4.2.6.8 and 6.1.1.4'

loop_
_citation_id
_citation_doi
_citation_year
1 10.1021/acs.inorgchem.5c02296 2025

loop_
_geom_angle_atom_site_label_1
_geom_angle_atom_site_label_2
_geom_angle_atom_site_label_3
_geom_angle
_geom_angle_site_symmetry_1
_geom_angle_site_symmetry_3
_geom_angle_publ_flag
C3A Ga1 C4A 37.8(5) . . ?
C4 Ga1 C3 37.4(5) . . ?
C4 Ga1 C7 63.4(7) . . ?
C3 Ga1 C7 38.0(9) . . ?
C3A Ga1 C7A 37.0(9) . . ?
C4A Ga1 C7A 61.1(7) . . ?
C3A Ga1 C5A 62.3(6) . . ?
C4A Ga1 C5A 37.0(4) . . ?
C7A Ga1 C5A 60.0(5) . . ?
C4 Ga1 C5 37.0(4) . . ?
C3 Ga1 C5 61.7(7) . . ?
C7 Ga1 C5 62.5(6) . . ?
C4 Ga1 C6 61.6(5) . . ?
C3 Ga1 C6 61.3(8) . . ?
C7 Ga1 C6 36.9(5) . . ?
C5 Ga1 C6 36.6(4) . . ?
C3A Ga1 C6A 62.1(7) . . ?
C4A Ga1 C6A 61.5(4) . . ?
C7A Ga1 C6A 35.9(5) . . ?
C5A Ga1 C6A 36.2(4) . . ?
C4 Ga1 Ni1 148.4(4) . . ?
C3A Ga1 Ni1 168.3(5) . . ?
C4A Ga1 Ni1 152.4(4) . . ?
C3 Ga1 Ni1 173.8(5) . . ?
C7 Ga1 Ni1 140.7(6) . . ?
C7A Ga1 Ni1 141.8(5) . . ?
C5A Ga1 Ni1 129.2(4) . . ?
C5 Ga1 Ni1 124.3(3) . . ?
C6 Ga1 Ni1 121.8(4) . . ?
C6A Ga1 Ni1 124.5(4) . . ?
C15 Ga2 C14 37.37(14) . . ?
C15 Ga2 C13 61.70(14) . . ?
C14 Ga2 C13 36.74(15) . . ?
C15 Ga2 C16 37.01(14) . . ?
C14 Ga2 C16 61.88(15) . . ?
C13 Ga2 C16 61.41(15) . . ?
C15 Ga2 C17 61.27(14) . . ?
C14 Ga2 C17 61.10(15) . . ?
C13 Ga2 C17 36.39(16) . . ?
C16 Ga2 C17 36.62(14) . . ?
C15 Ga2 Ni1 165.60(10) . . ?
C14 Ga2 Ni1 155.79(10) . . ?
C13 Ga2 Ni1 131.88(10) . . ?
C16 Ga2 Ni1 139.03(10) . . ?
C17 Ga2 Ni1 125.18(11) . . ?
C24 Ga3 C25 37.41(17) . . ?
C24 Ga3 C23 37.32(18) . . ?
C25 Ga3 C23 62.67(17) . . ?
C24 Ga3 C26 61.49(15) . . ?
C25 Ga3 C26 36.71(15) . . ?
C23 Ga3 C26 61.97(16) . . ?
C24 Ga3 C27 61.43(16) . . ?
C25 Ga3 C27 61.52(15) . . ?
C23 Ga3 C27 37.10(16) . . ?
C26 Ga3 C27 36.56(16) . . ?
C24 Ga3 Ni1 176.57(11) . . ?
C25 Ga3 Ni1 143.57(12) . . ?
C23 Ga3 Ni1 144.95(13) . . ?
C26 Ga3 Ni1 121.36(11) . . ?
C27 Ga3 Ni1 121.96(11) . . ?
C24 Ga3 Ga4 128.68(11) . . ?
C25 Ga3 Ga4 137.31(11) . . ?
C23 Ga3 Ga4 138.32(12) . . ?
C26 Ga3 Ga4 159.05(11) . . ?
C27 Ga3 Ga4 160.77(11) . . ?
Ni1 Ga3 Ga4 47.962(16) . . ?
C37 Ga4 C33 38.03(15) . . ?
C37 Ga4 C36 37.97(16) . . ?
C33 Ga4 C36 63.23(15) . . ?
C37 Ga4 Ni1 150.04(11) . . ?
C33 Ga4 Ni1 146.72(11) . . ?
C36 Ga4 Ni1 148.40(11) . . ?
C37 Ga4 C34 63.09(14) . . ?
C33 Ga4 C34 37.52(15) . . ?
C36 Ga4 C34 62.76(14) . . ?
Ni1 Ga4 C34 143.41(10) . . ?
C37 Ga4 C35 62.96(15) . . ?
C33 Ga4 C35 62.67(15) . . ?
C36 Ga4 C35 37.45(14) . . ?
Ni1 Ga4 C35 144.45(11) . . ?
C34 Ga4 C35 37.28(15) . . ?
C37 Ga4 Ga3 159.60(11) . . ?
C33 Ga4 Ga3 131.00(11) . . ?
C36 Ga4 Ga3 126.80(11) . . ?
Ni1 Ga4 Ga3 50.258(17) . . ?
C34 Ga4 Ga3 98.93(10) . . ?
C35 Ga4 Ga3 97.02(10) . . ?
N1 Ni1 Ga4 174.11(10) . . ?
N1 Ni1 Ga1 94.66(10) . . ?
Ga4 Ni1 Ga1 83.99(2) . . ?
N1 Ni1 Ga3 94.71(10) . . ?
Ga4 Ni1 Ga3 81.78(2) . . ?
Ga1 Ni1 Ga3 128.85(3) . . ?
N1 Ni1 Ga2 98.00(10) . . ?
Ga4 Ni1 Ga2 87.79(2) . . ?
Ga1 Ni1 Ga2 113.09(2) . . ?
Ga3 Ni1 Ga2 115.13(2) . . ?
C1 N1 Ni1 179.7(4) . . ?
N1 C1 C2 179.7(5) . . ?
C1 C2 H2A 109.5 . . ?
C1 C2 H2B 109.5 . . ?
H2A C2 H2B 109.5 . . ?
C1 C2 H2C 109.5 . . ?
H2A C2 H2C 109.5 . . ?
H2B C2 H2C 109.5 . . ?
C4 C3 C7 109(2) . . ?
C4 C3 C8 127.4(18) . . ?
C7 C3 C8 123.6(17) . . ?
C4 C3 Ga1 71.0(12) . . ?
C7 C3 Ga1 71.4(15) . . ?
C8 C3 Ga1 125.8(16) . . ?
C3 C4 C5 108.1(15) . . ?
C3 C4 C9 124.2(14) . . ?
C5 C4 C9 127.5(12) . . ?
C3 C4 Ga1 71.6(12) . . ?
C5 C4 Ga1 73.9(8) . . ?
C9 C4 Ga1 123.4(11) . . ?
C4 C5 C6 107.5(12) . . ?
C4 C5 C10 125.0(12) . . ?
C6 C5 C10 127.5(11) . . ?
C4 C5 Ga1 69.1(8) . . ?
C6 C5 Ga1 72.1(8) . . ?
C10 C5 Ga1 125.8(9) . . ?
C7 C6 C5 109.4(14) . . ?
C7 C6 C11 126.9(13) . . ?
C5 C6 C11 123.7(12) . . ?
C7 C6 Ga1 69.5(11) . . ?
C5 C6 Ga1 71.3(8) . . ?
C11 C6 Ga1 126.1(10) . . ?
C6 C7 C3 105.8(17) . . ?
C6 C7 C12 124.3(16) . . ?
C3 C7 C12 129.4(18) . . ?
C6 C7 Ga1 73.6(11) . . ?
C3 C7 Ga1 70.6(15) . . ?
C12 C7 Ga1 127.2(13) . . ?
C3 C8 H8A 109.5 . . ?
C3 C8 H8B 109.5 . . ?
H8A C8 H8B 109.5 . . ?
C3 C8 H8C 109.5 . . ?
H8A C8 H8C 109.5 . . ?
H8B C8 H8C 109.5 . . ?
C4 C9 H9A 109.5 . . ?
C4 C9 H9B 109.5 . . ?
H9A C9 H9B 109.5 . . ?
C4 C9 H9C 109.5 . . ?
H9A C9 H9C 109.5 . . ?
H9B C9 H9C 109.5 . . ?
C5 C10 H10A 109.5 . . ?
C5 C10 H10B 109.5 . . ?
H10A C10 H10B 109.5 . . ?
C5 C10 H10C 109.5 . . ?
H10A C10 H10C 109.5 . . ?
H10B C10 H10C 109.5 . . ?
C6 C11 H11A 109.5 . . ?
C6 C11 H11B 109.5 . . ?
H11A C11 H11B 109.5 . . ?
C6 C11 H11C 109.5 . . ?
H11A C11 H11C 109.5 . . ?
H11B C11 H11C 109.5 . . ?
C7 C12 H12A 109.5 . . ?
C7 C12 H12B 109.5 . . ?
H12A C12 H12B 109.5 . . ?
C7 C12 H12C 109.5 . . ?
H12A C12 H12C 109.5 . . ?
H12B C12 H12C 109.5 . . ?
C7A C3A C4A 105.8(17) . . ?
C7A C3A C8A 129.1(17) . . ?
C4A C3A C8A 124.4(16) . . ?
C7A C3A Ga1 73.6(15) . . ?
C4A C3A Ga1 71.2(11) . . ?
C8A C3A Ga1 127.3(14) . . ?
C5A C4A C3A 108.2(14) . . ?
C5A C4A C9A 123.9(11) . . ?
C3A C4A C9A 127.3(12) . . ?
C5A C4A Ga1 73.5(7) . . ?
C3A C4A Ga1 70.9(11) . . ?
C9A C4A Ga1 128.1(10) . . ?
C6A C5A C4A 108.6(11) . . ?
C6A C5A C10A 123.9(11) . . ?
C4A C5A C10A 127.5(11) . . ?
C6A C5A Ga1 72.9(7) . . ?
C4A C5A Ga1 69.4(8) . . ?
C10A C5A Ga1 124.3(9) . . ?
C7A C6A C5A 106.8(13) . . ?
C7A C6A C11A 123.2(12) . . ?
C5A C6A C11A 129.8(12) . . ?
C7A C6A Ga1 70.9(10) . . ?
C5A C6A Ga1 70.9(8) . . ?
C11A C6A Ga1 126.5(9) . . ?
C6A C7A C3A 110.5(17) . . ?
C6A C7A C12A 125.6(15) . . ?
C3A C7A C12A 123.8(16) . . ?
C6A C7A Ga1 73.1(10) . . ?
C3A C7A Ga1 69.4(15) . . ?
C12A C7A Ga1 125.1(12) . . ?
C3A C8A H8AA 109.5 . . ?
C3A C8A H8AB 109.5 . . ?
H8AA C8A H8AB 109.5 . . ?
C3A C8A H8AC 109.5 . . ?
H8AA C8A H8AC 109.5 . . ?
H8AB C8A H8AC 109.5 . . ?
C4A C9A H9AA 109.5 . . ?
C4A C9A H9AB 109.5 . . ?
H9AA C9A H9AB 109.5 . . ?
C4A C9A H9AC 109.5 . . ?
H9AA C9A H9AC 109.5 . . ?
H9AB C9A H9AC 109.5 . . ?
C5A C10A H10D 109.5 . . ?
C5A C10A H10E 109.5 . . ?
H10D C10A H10E 109.5 . . ?
C5A C10A H10F 109.5 . . ?
H10D C10A H10F 109.5 . . ?
H10E C10A H10F 109.5 . . ?
C6A C11A H11D 109.5 . . ?
C6A C11A H11E 109.5 . . ?
H11D C11A H11E 109.5 . . ?
C6A C11A H11F 109.5 . . ?
H11D C11A H11F 109.5 . . ?
H11E C11A H11F 109.5 . . ?
C7A C12A H12D 109.5 . . ?
C7A C12A H12E 109.5 . . ?
H12D C12A H12E 109.5 . . ?
C7A C12A H12F 109.5 . . ?
H12D C12A H12F 109.5 . . ?
H12E C12A H12F 109.5 . . ?
C14 C13 C17 108.2(3) . . ?
C14 C13 C18 124.1(4) . . ?
C17 C13 C18 127.6(4) . . ?
C14 C13 Ga2 70.7(2) . . ?
C17 C13 Ga2 72.7(2) . . ?
C18 C13 Ga2 124.4(3) . . ?
C13 C14 C15 108.0(4) . . ?
C13 C14 C19 124.8(4) . . ?
C15 C14 C19 127.1(4) . . ?
C13 C14 Ga2 72.6(2) . . ?
C15 C14 Ga2 71.2(2) . . ?
C19 C14 Ga2 125.8(3) . . ?
C16 C15 C14 108.0(3) . . ?
C16 C15 C20 124.9(4) . . ?
C14 C15 C20 126.8(4) . . ?
C16 C15 Ga2 72.7(2) . . ?
C14 C15 Ga2 71.4(2) . . ?
C20 C15 Ga2 126.3(3) . . ?
C15 C16 C17 107.3(4) . . ?
C15 C16 C21 125.5(4) . . ?
C17 C16 C21 127.1(4) . . ?
C15 C16 Ga2 70.3(2) . . ?
C17 C16 Ga2 72.4(2) . . ?
C21 C16 Ga2 125.4(3) . . ?
C13 C17 C16 108.5(4) . . ?
C13 C17 C22 125.6(4) . . ?
C16 C17 C22 126.0(4) . . ?
C13 C17 Ga2 70.9(2) . . ?
C16 C17 Ga2 71.0(2) . . ?
C22 C17 Ga2 124.6(3) . . ?
C13 C18 H18A 109.5 . . ?
C13 C18 H18B 109.5 . . ?
H18A C18 H18B 109.5 . . ?
C13 C18 H18C 109.5 . . ?
H18A C18 H18C 109.5 . . ?
H18B C18 H18C 109.5 . . ?
C14 C19 H19A 109.5 . . ?
C14 C19 H19B 109.5 . . ?
H19A C19 H19B 109.5 . . ?
C14 C19 H19C 109.5 . . ?
H19A C19 H19C 109.5 . . ?
H19B C19 H19C 109.5 . . ?
C15 C20 H20A 109.5 . . ?
C15 C20 H20B 109.5 . . ?
H20A C20 H20B 109.5 . . ?
C15 C20 H20C 109.5 . . ?
H20A C20 H20C 109.5 . . ?
H20B C20 H20C 109.5 . . ?
C16 C21 H21A 109.5 . . ?
C16 C21 H21B 109.5 . . ?
H21A C21 H21B 109.5 . . ?
C16 C21 H21C 109.5 . . ?
H21A C21 H21C 109.5 . . ?
H21B C21 H21C 109.5 . . ?
C17 C22 H22A 109.5 . . ?
C17 C22 H22B 109.5 . . ?
H22A C22 H22B 109.5 . . ?
C17 C22 H22C 109.5 . . ?
H22A C22 H22C 109.5 . . ?
H22B C22 H22C 109.5 . . ?
C24 C23 C27 106.9(4) . . ?
C24 C23 C28 128.1(5) . . ?
C27 C23 C28 125.0(5) . . ?
C24 C23 Ga3 70.9(2) . . ?
C27 C23 Ga3 73.0(2) . . ?
C28 C23 Ga3 123.3(3) . . ?
C23 C24 C25 108.9(4) . . ?
C23 C24 C29 125.9(5) . . ?
C25 C24 C29 124.5(5) . . ?
C23 C24 Ga3 71.8(2) . . ?
C25 C24 Ga3 71.7(2) . . ?
C29 C24 Ga3 130.5(3) . . ?
C26 C25 C24 107.6(4) . . ?
C26 C25 C30 126.9(4) . . ?
C24 C25 C30 125.4(4) . . ?
C26 C25 Ga3 73.2(2) . . ?
C24 C25 Ga3 70.9(2) . . ?
C30 C25 Ga3 124.4(3) . . ?
C25 C26 C27 108.2(4) . . ?
C25 C26 C31 126.3(4) . . ?
C27 C26 C31 125.5(4) . . ?
C25 C26 Ga3 70.1(2) . . ?
C27 C26 Ga3 71.7(2) . . ?
C31 C26 Ga3 123.7(3) . . ?
C26 C27 C23 108.4(4) . . ?
C26 C27 C32 127.3(4) . . ?
C23 C27 C32 124.3(4) . . ?
C26 C27 Ga3 71.7(2) . . ?
C23 C27 Ga3 69.9(2) . . ?
C32 C27 Ga3 125.4(3) . . ?
C23 C28 H28A 109.5 . . ?
C23 C28 H28B 109.5 . . ?
H28A C28 H28B 109.5 . . ?
C23 C28 H28C 109.5 . . ?
H28A C28 H28C 109.5 . . ?
H28B C28 H28C 109.5 . . ?
C24 C29 H29A 109.5 . . ?
C24 C29 H29B 109.5 . . ?
H29A C29 H29B 109.5 . . ?
C24 C29 H29C 109.5 . . ?
H29A C29 H29C 109.5 . . ?
H29B C29 H29C 109.5 . . ?
C25 C30 H30A 109.5 . . ?
C25 C30 H30B 109.5 . . ?
H30A C30 H30B 109.5 . . ?
C25 C30 H30C 109.5 . . ?
H30A C30 H30C 109.5 . . ?
H30B C30 H30C 109.5 . . ?
C26 C31 H31A 109.5 . . ?
C26 C31 H31B 109.5 . . ?
H31A C31 H31B 109.5 . . ?
C26 C31 H31C 109.5 . . ?
H31A C31 H31C 109.5 . . ?
H31B C31 H31C 109.5 . . ?
C27 C32 H32A 109.5 . . ?
C27 C32 H32B 109.5 . . ?
H32A C32 H32B 109.5 . . ?
C27 C32 H32C 109.5 . . ?
H32A C32 H32C 109.5 . . ?
H32B C32 H32C 109.5 . . ?
C34 C33 C37 108.2(4) . . ?
C34 C33 C38 125.4(4) . . ?
C37 C33 C38 126.3(4) . . ?
C34 C33 Ga4 72.4(2) . . ?
C37 C33 Ga4 70.5(2) . . ?
C38 C33 Ga4 126.3(3) . . ?
C33 C34 C35 108.0(3) . . ?
C33 C34 C39 125.3(4) . . ?
C35 C34 C39 126.6(4) . . ?
C33 C34 Ga4 70.0(2) . . ?
C35 C34 Ga4 71.8(2) . . ?
C39 C34 Ga4 125.1(3) . . ?
C36 C35 C34 107.9(4) . . ?
C36 C35 C40 125.5(4) . . ?
C34 C35 C40 126.5(4) . . ?
C36 C35 Ga4 69.9(2) . . ?
C34 C35 Ga4 70.9(2) . . ?
C40 C35 Ga4 126.3(3) . . ?
C35 C36 C37 108.1(4) . . ?
C35 C36 C41 125.0(4) . . ?
C37 C36 C41 126.9(4) . . ?
C35 C36 Ga4 72.6(2) . . ?
C37 C36 Ga4 70.3(2) . . ?
C41 C36 Ga4 125.3(3) . . ?
C33 C37 C36 107.8(4) . . ?
C33 C37 C42 126.0(4) . . ?
C36 C37 C42 126.1(4) . . ?
C33 C37 Ga4 71.5(2) . . ?
C36 C37 Ga4 71.8(2) . . ?
C42 C37 Ga4 124.9(3) . . ?
C33 C38 H38A 109.5 . . ?
C33 C38 H38B 109.5 . . ?
H38A C38 H38B 109.5 . . ?
C33 C38 H38C 109.5 . . ?
H38A C38 H38C 109.5 . . ?
H38B C38 H38C 109.5 . . ?
C34 C39 H39A 109.5 . . ?
C34 C39 H39B 109.5 . . ?
H39A C39 H39B 109.5 . . ?
C34 C39 H39C 109.5 . . ?
H39A C39 H39C 109.5 . . ?
H39B C39 H39C 109.5 . . ?
C35 C40 H40A 109.5 . . ?
C35 C40 H40B 109.5 . . ?
H40A C40 H40B 109.5 . . ?
C35 C40 H40C 109.5 . . ?
H40A C40 H40C 109.5 . . ?
H40B C40 H40C 109.5 . . ?
C36 C41 H41A 109.5 . . ?
C36 C41 H41B 109.5 . . ?
H41A C41 H41B 109.5 . . ?
C36 C41 H41C 109.5 . . ?
H41A C41 H41C 109.5 . . ?
H41B C41 H41C 109.5 . . ?
C37 C42 H42A 109.5 . . ?
C37 C42 H42B 109.5 . . ?
H42A C42 H42B 109.5 . . ?
C37 C42 H42C 109.5 . . ?
H42A C42 H42C 109.5 . . ?
H42B C42 H42C 109.5 . . ?
C48 C43 C44 116.0(3) . . ?
C48 C43 B1 120.5(3) . . ?
C44 C43 B1 123.2(3) . . ?
C45 C44 C43 121.8(4) . . ?
C45 C44 H44 119.1 . . ?
C43 C44 H44 119.1 . . ?
C44 C45 C46 121.0(4) . . ?
C44 C45 C49 122.3(4) . . ?
C46 C45 C49 116.6(3) . . ?
C47 C46 C45 117.9(4) . . ?
C47 C46 H46 121.0 . . ?
C45 C46 H46 121.0 . . ?
C46 C47 C48 121.1(4) . . ?
C46 C47 C50 118.9(4) . . ?
C48 C47 C50 119.9(4) . . ?
C47 C48 C43 122.0(4) . . ?
C47 C48 H48 119.0 . . ?
C43 C48 H48 119.0 . . ?
F3 C49 F2 106.8(4) . . ?
F3 C49 F1 105.2(3) . . ?
F2 C49 F1 105.3(3) . . ?
F3 C49 C45 113.8(3) . . ?
F2 C49 C45 113.7(3) . . ?
F1 C49 C45 111.3(3) . . ?
F5 C50 F4 109.3(6) . . ?
F4A C50 F5A 114.5(17) . . ?
F5 C50 F6 103.6(4) . . ?
F4 C50 F6 104.6(7) . . ?
F4A C50 F6A 100.2(9) . . ?
F5A C50 F6A 99.4(14) . . ?
F4A C50 C47 122.3(7) . . ?
F5 C50 C47 113.9(4) . . ?
F4 C50 C47 115.8(7) . . ?
F5A C50 C47 110.0(17) . . ?
F6 C50 C47 108.5(4) . . ?
F6A C50 C47 107.0(6) . . ?
C56 C51 C52 115.2(3) . . ?
C56 C51 B1 123.1(3) . . ?
C52 C51 B1 121.4(3) . . ?
C53 C52 C51 122.7(3) . . ?
C53 C52 H52 118.6 . . ?
C51 C52 H52 118.6 . . ?
C52 C53 C54 120.5(4) . . ?
C52 C53 C57 120.7(3) . . ?
C54 C53 C57 118.8(4) . . ?
C55 C54 C53 118.0(4) . . ?
C55 C54 H54 121.0 . . ?
C53 C54 H54 121.0 . . ?
C56 C55 C54 121.4(4) . . ?
C56 C55 C58 119.6(4) . . ?
C54 C55 C58 119.0(4) . . ?
C55 C56 C51 122.2(4) . . ?
C55 C56 H56 118.9 . . ?
C51 C56 H56 118.9 . . ?
F9 C57 F7 106.7(4) . . ?
F9 C57 F8 105.7(3) . . ?
F7 C57 F8 105.0(3) . . ?
F9 C57 C53 114.1(3) . . ?
F7 C57 C53 112.8(3) . . ?
F8 C57 C53 111.8(4) . . ?
F10 C58 F12 113.0(10) . . ?
F12A C58 F10A 108.4(6) . . ?
F12A C58 F11A 105.5(5) . . ?
F10A C58 F11A 103.4(5) . . ?
F10 C58 F11 103.0(8) . . ?
F12 C58 F11 101.5(8) . . ?
F10 C58 C55 115.4(6) . . ?
F12A C58 C55 114.0(5) . . ?
F12 C58 C55 112.8(10) . . ?
F10A C58 C55 113.4(6) . . ?
F11A C58 C55 111.3(4) . . ?
F11 C58 C55 109.6(6) . . ?
C64 C59 C60 114.9(3) . . ?
C64 C59 B1 124.4(3) . . ?
C60 C59 B1 120.5(3) . . ?
C61 C60 C59 122.9(3) . . ?
C61 C60 H60 118.6 . . ?
C59 C60 H60 118.6 . . ?
C62 C61 C60 120.7(4) . . ?
C62 C61 C65 121.0(3) . . ?
C60 C61 C65 118.3(3) . . ?
C61 C62 C63 118.1(3) . . ?
C61 C62 H62 121.0 . . ?
C63 C62 H62 121.0 . . ?
C62 C63 C64 120.8(3) . . ?
C62 C63 C66 118.5(3) . . ?
C64 C63 C66 120.6(3) . . ?
C63 C64 C59 122.7(3) . . ?
C63 C64 H64 118.7 . . ?
C59 C64 H64 118.7 . . ?
F13A C65 F15A 108.3(8) . . ?
F15 C65 F13 106.9(11) . . ?
F15 C65 F14 106.4(9) . . ?
F13 C65 F14 105.9(10) . . ?
F13A C65 F14A 105.3(6) . . ?
F15A C65 F14A 103.9(8) . . ?
F13A C65 C61 114.4(6) . . ?
F15A C65 C61 113.8(8) . . ?
F15 C65 C61 112.9(8) . . ?
F13 C65 C61 112.5(10) . . ?
F14 C65 C61 111.7(10) . . ?
F14A C65 C61 110.3(6) . . ?
F17 C66 F18 106.4(3) . . ?
F17 C66 F16 105.5(3) . . ?
F18 C66 F16 106.2(3) . . ?
F17 C66 C63 112.9(3) . . ?
F18 C66 C63 113.4(3) . . ?
F16 C66 C63 111.9(3) . . ?
C72 C67 C68 115.4(3) . . ?
C72 C67 B1 121.6(3) . . ?
C68 C67 B1 122.2(3) . . ?
C69 C68 C67 122.4(3) . . ?
C69 C68 H68 118.8 . . ?
C67 C68 H68 118.8 . . ?
C68 C69 C70 120.7(3) . . ?
C68 C69 C73 120.6(3) . . ?
C70 C69 C73 118.6(3) . . ?
C71 C70 C69 118.2(3) . . ?
C71 C70 H70 120.9 . . ?
C69 C70 H70 120.9 . . ?
C70 C71 C72 121.0(3) . . ?
C70 C71 C74 119.6(3) . . ?
C72 C71 C74 119.4(3) . . ?
C71 C72 C67 122.3(3) . . ?
C71 C72 H72 118.9 . . ?
C67 C72 H72 118.9 . . ?
F21 C73 F20 107.0(3) . . ?
F21 C73 F19 105.7(3) . . ?
F20 C73 F19 106.4(3) . . ?
F21 C73 C69 112.9(3) . . ?
F20 C73 C69 113.2(3) . . ?
F19 C73 C69 111.1(3) . . ?
F22 C74 F24 106.4(3) . . ?
F22 C74 F23 106.7(3) . . ?
F24 C74 F23 105.2(3) . . ?
F22 C74 C71 113.0(3) . . ?
F24 C74 C71 111.8(3) . . ?
F23 C74 C71 113.1(3) . . ?
C76 C75 C80 114.8(3) . . ?
C76 C75 B2 120.3(3) . . ?
C80 C75 B2 124.6(3) . . ?
C77 C76 C75 123.0(3) . . ?
C77 C76 H76 118.5 . . ?
C75 C76 H76 118.5 . . ?
C78 C77 C76 120.9(3) . . ?
C78 C77 C81 120.9(3) . . ?
C76 C77 C81 118.1(3) . . ?
C77 C78 C79 117.8(3) . . ?
C77 C78 H78 121.1 . . ?
C79 C78 H78 121.1 . . ?
C78 C79 C80 121.1(3) . . ?
C78 C79 C82 119.9(3) . . ?
C80 C79 C82 119.0(3) . . ?
C79 C80 C75 122.4(3) . . ?
C79 C80 H80 118.8 . . ?
C75 C80 H80 118.8 . . ?
F27 C81 F25 106.9(3) . . ?
F27 C81 F26 105.5(3) . . ?
F25 C81 F26 105.7(3) . . ?
F27 C81 C77 113.4(3) . . ?
F25 C81 C77 113.1(3) . . ?
F26 C81 C77 111.5(3) . . ?
F30A C82 F28A 106.8(4) . . ?
F30 C82 F29 108.8(13) . . ?
F30 C82 F28 107.0(14) . . ?
F29 C82 F28 103.4(12) . . ?
F30A C82 F29A 104.9(4) . . ?
F28A C82 F29A 104.9(4) . . ?
F30 C82 C79 114.0(13) . . ?
F30A C82 C79 113.3(4) . . ?
F28A C82 C79 113.7(4) . . ?
F29 C82 C79 109.7(10) . . ?
F28 C82 C79 113.4(12) . . ?
F29A C82 C79 112.4(4) . . ?
C84 C83 C88 115.7(3) . . ?
C84 C83 B2 123.2(3) . . ?
C88 C83 B2 120.5(3) . . ?
C85 C84 C83 122.4(3) . . ?
C85 C84 H84 118.8 . . ?
C83 C84 H84 118.8 . . ?
C86 C85 C84 121.0(3) . . ?
C86 C85 C89 118.6(3) . . ?
C84 C85 C89 120.4(3) . . ?
C85 C86 C87 118.1(3) . . ?
C85 C86 H86 120.9 . . ?
C87 C86 H86 120.9 . . ?
C88 C87 C86 120.8(3) . . ?
C88 C87 C90 121.8(3) . . ?
C86 C87 C90 117.4(3) . . ?
C87 C88 C83 122.1(3) . . ?
C87 C88 H88 119.0 . . ?
C83 C88 H88 119.0 . . ?
F32 C89 F33 106.2(3) . . ?
F32 C89 F31 106.7(3) . . ?
F33 C89 F31 106.1(3) . . ?
F32 C89 C85 111.9(3) . . ?
F33 C89 C85 112.5(3) . . ?
F31 C89 C85 112.9(3) . . ?
F34 C90 F36 106.8(3) . . ?
F34 C90 F35 106.4(3) . . ?
F36 C90 F35 105.5(3) . . ?
F34 C90 C87 113.3(3) . . ?
F36 C90 C87 112.1(3) . . ?
F35 C90 C87 112.2(3) . . ?
C92 C91 C96 115.6(3) . . ?
C92 C91 B2 121.6(3) . . ?
C96 C91 B2 122.4(3) . . ?
C93 C92 C91 122.4(4) . . ?
C93 C92 H92 118.8 . . ?
C91 C92 H92 118.8 . . ?
C92 C93 C94 121.0(4) . . ?
C92 C93 C97 120.0(4) . . ?
C94 C93 C97 119.0(4) . . ?
C95 C94 C93 117.9(4) . . ?
C95 C94 H94 121.1 . . ?
C93 C94 H94 121.1 . . ?
C94 C95 C96 120.9(4) . . ?
C94 C95 C98 119.3(4) . . ?
C96 C95 C98 119.6(3) . . ?
C95 C96 C91 122.1(3) . . ?
C95 C96 H96 119.0 . . ?
C91 C96 H96 119.0 . . ?
F38 C97 F37 113.6(6) . . ?
F38A C97 F37A 111.1(7) . . ?
F38A C97 F39A 110.0(6) . . ?
F37A C97 F39A 96.4(5) . . ?
F38 C97 F39 102.0(6) . . ?
F37 C97 F39 94.1(5) . . ?
F38A C97 C93 117.5(5) . . ?
F38 C97 C93 119.8(5) . . ?
F37 C97 C93 113.3(4) . . ?
F37A C97 C93 110.2(4) . . ?
F39A C97 C93 109.7(4) . . ?
F39 C97 C93 110.0(4) . . ?
F41 C98 F42 105.9(3) . . ?
F41 C98 F40 106.3(3) . . ?
F42 C98 F40 105.4(4) . . ?
F41 C98 C95 113.4(3) . . ?
F42 C98 C95 113.4(3) . . ?
F40 C98 C95 111.8(3) . . ?
C104 C99 C100 115.4(3) . . ?
C104 C99 B2 120.1(3) . . ?
C100 C99 B2 124.4(3) . . ?
C101 C100 C99 122.2(3) . . ?
C101 C100 H100 118.9 . . ?
C99 C100 H100 118.9 . . ?
C102 C101 C100 120.9(3) . . ?
C102 C101 C105 119.5(3) . . ?
C100 C101 C105 119.5(3) . . ?
C101 C102 C103 118.0(3) . . ?
C101 C102 H102 121.0 . . ?
C103 C102 H102 121.0 . . ?
C104 C103 C102 120.9(3) . . ?
C104 C103 C106 118.8(3) . . ?
C102 C103 C106 120.3(3) . . ?
C103 C104 C99 122.6(3) . . ?
C103 C104 H104 118.7 . . ?
C99 C104 H104 118.7 . . ?
F43 C105 F45 106.5(3) . . ?
F43 C105 F44 105.4(3) . . ?
F45 C105 F44 105.3(3) . . ?
F43 C105 C101 114.0(3) . . ?
F45 C105 C101 113.4(4) . . ?
F44 C105 C101 111.5(3) . . ?
F47 C106 F46 106.4(3) . . ?
F47 C106 F48 106.1(3) . . ?
F46 C106 F48 105.7(3) . . ?
F47 C106 C103 113.1(3) . . ?
F46 C106 C103 113.3(3) . . ?
F48 C106 C103 111.7(3) . . ?
C67 B1 C51 102.8(3) . . ?
C67 B1 C43 113.0(3) . . ?
C51 B1 C43 111.0(3) . . ?
C67 B1 C59 113.1(3) . . ?
C51 B1 C59 112.4(3) . . ?
C43 B1 C59 104.9(3) . . ?
C83 B2 C99 103.4(3) . . ?
C83 B2 C91 113.4(3) . . ?
C99 B2 C91 113.9(3) . . ?
C83 B2 C75 113.9(3) . . ?
C99 B2 C75 109.4(3) . . ?
C91 B2 C75 103.2(3) . . ?
F1_1 C1_1 C2_1 123(2) . . ?
F1_1 C1_1 C6_1 120(3) . . ?
C2_1 C1_1 C6_1 117(3) . . ?
F2_1 C2_1 C3_1 122(2) . . ?
F2_1 C2_1 C1_1 115(2) . . ?
C3_1 C2_1 C1_1 123(2) . . ?
C2_1 C3_1 C4_1 119(3) . . ?
C2_1 C3_1 H3_1 120.7 . . ?
C4_1 C3_1 H3_1 120.7 . . ?
C5_1 C4_1 C3_1 125(3) . . ?
C5_1 C4_1 H4_1 117.4 . . ?
C3_1 C4_1 H4_1 117.4 . . ?
C4_1 C5_1 C6_1 112(4) . . ?
C4_1 C5_1 H5_1 124.0 . . ?
C6_1 C5_1 H5_1 124.0 . . ?
C1_1 C6_1 C5_1 123(3) . . ?
C1_1 C6_1 H6_1 118.3 . . ?
C5_1 C6_1 H6_1 118.3 . . ?
F1_2 C1_2 C6_2 122.0(10) . . ?
F1_2 C1_2 C2_2 116.3(10) . . ?
C6_2 C1_2 C2_2 121.7(13) . . ?
F2_2 C2_2 C1_2 121.1(10) . . ?
F2_2 C2_2 C3_2 119.0(10) . . ?
C1_2 C2_2 C3_2 119.8(11) . . ?
C4_2 C3_2 C2_2 118.6(12) . . ?
C4_2 C3_2 H3_2 120.7 . . ?
C2_2 C3_2 H3_2 120.7 . . ?
C5_2 C4_2 C3_2 117.8(15) . . ?
C5_2 C4_2 H4_2 121.1 . . ?
C3_2 C4_2 H4_2 121.1 . . ?
C6_2 C5_2 C4_2 126(2) . . ?
C6_2 C5_2 H5_2 116.9 . . ?
C4_2 C5_2 H5_2 116.9 . . ?
C5_2 C6_2 C1_2 115.8(16) . . ?
C5_2 C6_2 H6_2 122.1 . . ?
C1_2 C6_2 H6_2 122.1 . . ?

loop_
_geom_bond_atom_site_label_1
_geom_bond_atom_site_label_2
_geom_bond_distance
_geom_bond_site_symmetry_2
_geom_bond_publ_flag
Ga1 C4 2.211(16) . ?
Ga1 C3A 2.21(3) . ?
Ga1 C4A 2.216(15) . ?
Ga1 C3 2.22(3) . ?
Ga1 C7 2.23(2) . ?
Ga1 C7A 2.27(2) . ?
Ga1 C5A 2.270(13) . ?
Ga1 C5 2.273(13) . ?
Ga1 C6 2.283(16) . ?
Ga1 C6A 2.295(15) . ?
Ga1 Ni1 2.3024(6) . ?
Ga2 C15 2.239(4) . ?
Ga2 C14 2.241(4) . ?
Ga2 C13 2.265(4) . ?
Ga2 C16 2.272(4) . ?
Ga2 C17 2.289(4) . ?
Ga2 Ni1 2.3190(6) . ?
Ga3 C24 2.224(4) . ?
Ga3 C25 2.235(4) . ?
Ga3 C23 2.235(4) . ?
Ga3 C26 2.275(4) . ?
Ga3 C27 2.275(4) . ?
Ga3 Ni1 2.3053(6) . ?
Ga3 Ga4 2.9673(6) . ?
Ga4 C37 2.189(4) . ?
Ga4 C33 2.202(4) . ?
Ga4 C36 2.209(4) . ?
Ga4 Ni1 2.2267(6) . ?
Ga4 C34 2.234(4) . ?
Ga4 C35 2.245(4) . ?
Ni1 N1 1.883(3) . ?
F1 C49 1.349(5) . ?
F2 C49 1.343(5) . ?
F3 C49 1.335(5) . ?
F4 C50 1.318(7) . ?
F5 C50 1.307(6) . ?
F6 C50 1.408(6) . ?
F4A C50 1.270(10) . ?
F5A C50 1.342(13) . ?
F6A C50 1.460(11) . ?
F7 C57 1.343(5) . ?
F8 C57 1.351(5) . ?
F9 C57 1.329(5) . ?
F10 C58 1.297(9) . ?
F11 C58 1.410(9) . ?
F12 C58 1.314(11) . ?
F10A C58 1.335(7) . ?
F11A C58 1.381(6) . ?
F12A C58 1.311(7) . ?
F13 C65 1.328(10) . ?
F14 C65 1.345(10) . ?
F15 C65 1.327(10) . ?
F13A C65 1.324(8) . ?
F14A C65 1.367(8) . ?
F15A C65 1.326(8) . ?
F16 C66 1.349(5) . ?
F17 C66 1.340(4) . ?
F18 C66 1.344(5) . ?
F19 C73 1.351(4) . ?
F20 C73 1.340(4) . ?
F21 C73 1.339(4) . ?
F22 C74 1.331(5) . ?
F23 C74 1.337(5) . ?
F24 C74 1.335(5) . ?
F25 C81 1.331(5) . ?
F26 C81 1.349(5) . ?
F27 C81 1.331(5) . ?
F28 C82 1.346(13) . ?
F29 C82 1.344(12) . ?
F30 C82 1.312(13) . ?
F28A C82 1.336(5) . ?
F29A C82 1.357(5) . ?
F30A C82 1.331(5) . ?
F31 C89 1.340(5) . ?
F32 C89 1.335(5) . ?
F33 C89 1.336(5) . ?
F34 C90 1.340(4) . ?
F35 C90 1.348(4) . ?
F36 C90 1.344(5) . ?
F37 C97 1.375(7) . ?
F38 C97 1.235(7) . ?
F39 C97 1.444(7) . ?
F37A C97 1.393(8) . ?
F38A C97 1.209(7) . ?
F39A C97 1.407(7) . ?
F40 C98 1.340(5) . ?
F41 C98 1.329(5) . ?
F42 C98 1.335(5) . ?
F43 C105 1.333(5) . ?
F44 C105 1.361(5) . ?
F45 C105 1.340(5) . ?
F46 C106 1.339(5) . ?
F47 C106 1.337(4) . ?
F48 C106 1.349(5) . ?
N1 C1 1.138(5) . ?
C1 C2 1.468(5) . ?
C2 H2A 0.9800 . ?
C2 H2B 0.9800 . ?
C2 H2C 0.9800 . ?
C3 C4 1.42(2) . ?
C3 C7 1.45(4) . ?
C3 C8 1.49(2) . ?
C4 C5 1.424(15) . ?
C4 C9 1.503(19) . ?
C5 C6 1.431(15) . ?
C5 C10 1.502(16) . ?
C6 C7 1.43(2) . ?
C6 C11 1.508(17) . ?
C7 C12 1.51(2) . ?
C8 H8A 0.9800 . ?
C8 H8B 0.9800 . ?
C8 H8C 0.9800 . ?
C9 H9A 0.9800 . ?
C9 H9B 0.9800 . ?
C9 H9C 0.9800 . ?
C10 H10A 0.9800 . ?
C10 H10B 0.9800 . ?
C10 H10C 0.9800 . ?
C11 H11A 0.9800 . ?
C11 H11B 0.9800 . ?
C11 H11C 0.9800 . ?
C12 H12A 0.9800 . ?
C12 H12B 0.9800 . ?
C12 H12C 0.9800 . ?
C3A C7A 1.42(3) . ?
C3A C4A 1.436(19) . ?
C3A C8A 1.51(2) . ?
C4A C5A 1.425(14) . ?
C4A C9A 1.499(16) . ?
C5A C6A 1.419(14) . ?
C5A C10A 1.513(16) . ?
C6A C7A 1.408(18) . ?
C6A C11A 1.496(17) . ?
C7A C12A 1.52(2) . ?
C8A H8AA 0.9800 . ?
C8A H8AB 0.9800 . ?
C8A H8AC 0.9800 . ?
C9A H9AA 0.9800 . ?
C9A H9AB 0.9800 . ?
C9A H9AC 0.9800 . ?
C10A H10D 0.9800 . ?
C10A H10E 0.9800 . ?
C10A H10F 0.9800 . ?
C11A H11D 0.9800 . ?
C11A H11E 0.9800 . ?
C11A H11F 0.9800 . ?
C12A H12D 0.9800 . ?
C12A H12E 0.9800 . ?
C12A H12F 0.9800 . ?
C13 C14 1.420(6) . ?
C13 C17 1.422(6) . ?
C13 C18 1.502(6) . ?
C14 C15 1.435(5) . ?
C14 C19 1.491(6) . ?
C15 C16 1.432(5) . ?
C15 C20 1.495(5) . ?
C16 C17 1.433(6) . ?
C16 C21 1.489(6) . ?
C17 C22 1.504(6) . ?
C18 H18A 0.9800 . ?
C18 H18B 0.9800 . ?
C18 H18C 0.9800 . ?
C19 H19A 0.9800 . ?
C19 H19B 0.9800 . ?
C19 H19C 0.9800 . ?
C20 H20A 0.9800 . ?
C20 H20B 0.9800 . ?
C20 H20C 0.9800 . ?
C21 H21A 0.9800 . ?
C21 H21B 0.9800 . ?
C21 H21C 0.9800 . ?
C22 H22A 0.9800 . ?
C22 H22B 0.9800 . ?
C22 H22C 0.9800 . ?
C23 C24 1.427(7) . ?
C23 C27 1.435(6) . ?
C23 C28 1.494(7) . ?
C24 C25 1.430(7) . ?
C24 C29 1.502(6) . ?
C25 C26 1.421(6) . ?
C25 C30 1.499(6) . ?
C26 C27 1.427(6) . ?
C26 C31 1.507(6) . ?
C27 C32 1.498(6) . ?
C28 H28A 0.9800 . ?
C28 H28B 0.9800 . ?
C28 H28C 0.9800 . ?
C29 H29A 0.9800 . ?
C29 H29B 0.9800 . ?
C29 H29C 0.9800 . ?
C30 H30A 0.9800 . ?
C30 H30B 0.9800 . ?
C30 H30C 0.9800 . ?
C31 H31A 0.9800 . ?
C31 H31B 0.9800 . ?
C31 H31C 0.9800 . ?
C32 H32A 0.9800 . ?
C32 H32B 0.9800 . ?
C32 H32C 0.9800 . ?
C33 C34 1.427(6) . ?
C33 C37 1.431(6) . ?
C33 C38 1.493(6) . ?
C34 C35 1.432(6) . ?
C34 C39 1.501(5) . ?
C35 C36 1.430(6) . ?
C35 C40 1.497(6) . ?
C36 C37 1.431(6) . ?
C36 C41 1.504(6) . ?
C37 C42 1.500(6) . ?
C38 H38A 0.9800 . ?
C38 H38B 0.9800 . ?
C38 H38C 0.9800 . ?
C39 H39A 0.9800 . ?
C39 H39B 0.9800 . ?
C39 H39C 0.9800 . ?
C40 H40A 0.9800 . ?
C40 H40B 0.9800 . ?
C40 H40C 0.9800 . ?
C41 H41A 0.9800 . ?
C41 H41B 0.9800 . ?
C41 H41C 0.9800 . ?
C42 H42A 0.9800 . ?
C42 H42B 0.9800 . ?
C42 H42C 0.9800 . ?
C43 C48 1.401(5) . ?
C43 C44 1.402(5) . ?
C43 B1 1.638(5) . ?
C44 C45 1.389(5) . ?
C44 H44 0.9500 . ?
C45 C46 1.394(6) . ?
C45 C49 1.486(6) . ?
C46 C47 1.378(6) . ?
C46 H46 0.9500 . ?
C47 C48 1.389(5) . ?
C47 C50 1.492(6) . ?
C48 H48 0.9500 . ?
C51 C56 1.402(5) . ?
C51 C52 1.410(5) . ?
C51 B1 1.634(5) . ?
C52 C53 1.384(5) . ?
C52 H52 0.9500 . ?
C53 C54 1.388(6) . ?
C53 C57 1.488(5) . ?
C54 C55 1.387(6) . ?
C54 H54 0.9500 . ?
C55 C56 1.382(6) . ?
C55 C58 1.498(6) . ?
C56 H56 0.9500 . ?
C59 C64 1.404(5) . ?
C59 C60 1.406(5) . ?
C59 B1 1.638(5) . ?
C60 C61 1.390(5) . ?
C60 H60 0.9500 . ?
C61 C62 1.387(5) . ?
C61 C65 1.496(6) . ?
C62 C63 1.388(5) . ?
C62 H62 0.9500 . ?
C63 C64 1.392(5) . ?
C63 C66 1.492(5) . ?
C64 H64 0.9500 . ?
C67 C72 1.402(5) . ?
C67 C68 1.408(5) . ?
C67 B1 1.634(5) . ?
C68 C69 1.386(5) . ?
C68 H68 0.9500 . ?
C69 C70 1.389(5) . ?
C69 C73 1.500(5) . ?
C70 C71 1.384(5) . ?
C70 H70 0.9500 . ?
C71 C72 1.389(5) . ?
C71 C74 1.500(5) . ?
C72 H72 0.9500 . ?
C75 C76 1.401(5) . ?
C75 C80 1.403(5) . ?
C75 B2 1.647(5) . ?
C76 C77 1.390(5) . ?
C76 H76 0.9500 . ?
C77 C78 1.381(5) . ?
C77 C81 1.494(5) . ?
C78 C79 1.382(5) . ?
C78 H78 0.9500 . ?
C79 C80 1.397(5) . ?
C79 C82 1.494(5) . ?
C80 H80 0.9500 . ?
C83 C84 1.398(5) . ?
C83 C88 1.413(5) . ?
C83 B2 1.627(5) . ?
C84 C85 1.389(5) . ?
C84 H84 0.9500 . ?
C85 C86 1.386(5) . ?
C85 C89 1.504(5) . ?
C86 C87 1.391(5) . ?
C86 H86 0.9500 . ?
C87 C88 1.388(5) . ?
C87 C90 1.502(5) . ?
C88 H88 0.9500 . ?
C91 C92 1.398(5) . ?
C91 C96 1.403(5) . ?
C91 B2 1.639(5) . ?
C92 C93 1.385(5) . ?
C92 H92 0.9500 . ?
C93 C94 1.390(6) . ?
C93 C97 1.490(6) . ?
C94 C95 1.382(6) . ?
C94 H94 0.9500 . ?
C95 C96 1.395(5) . ?
C95 C98 1.494(5) . ?
C96 H96 0.9500 . ?
C99 C104 1.401(5) . ?
C99 C100 1.402(5) . ?
C99 B2 1.639(5) . ?
C100 C101 1.395(5) . ?
C100 H100 0.9500 . ?
C101 C102 1.383(5) . ?
C101 C105 1.488(5) . ?
C102 C103 1.388(5) . ?
C102 H102 0.9500 . ?
C103 C104 1.384(5) . ?
C103 C106 1.496(5) . ?
C104 H104 0.9500 . ?
C1_1 F1_1 1.27(3) . ?
C1_1 C2_1 1.38(3) . ?
C1_1 C6_1 1.39(3) . ?
C2_1 F2_1 1.34(3) . ?
C2_1 C3_1 1.35(3) . ?
C3_1 C4_1 1.39(3) . ?
C3_1 H3_1 0.9500 . ?
C4_1 C5_1 1.38(4) . ?
C4_1 H4_1 0.9500 . ?
C5_1 C6_1 1.49(6) . ?
C5_1 H5_1 0.9500 . ?
C6_1 H6_1 0.9500 . ?
C1_2 F1_2 1.361(15) . ?
C1_2 C6_2 1.367(14) . ?
C1_2 C2_2 1.374(14) . ?
C2_2 F2_2 1.337(14) . ?
C2_2 C3_2 1.403(16) . ?
C3_2 C4_2 1.370(17) . ?
C3_2 H3_2 0.9500 . ?
C4_2 C5_2 1.356(19) . ?
C4_2 H4_2 0.9500 . ?
C5_2 C6_2 1.34(3) . ?
C5_2 H5_2 0.9500 . ?
C6_2 H6_2 0.9500 . ?

loop_
_geom_hbond_atom_site_label_D
_geom_hbond_atom_site_label_H
_geom_hbond_atom_site_label_A
_geom_hbond_distance_DH
_geom_hbond_distance_HA
_geom_hbond_distance_DA
_geom_hbond_angle_DHA
_geom_hbond_site_symmetry_A
_geom_hbond_publ_flag
C6_1^a H6_1^a F21 0.95 2.57 3.51(3) 168.6 4_565 yes
C6_2^b H6_2^b F21 0.95 2.54 3.440(17) 157.3 4_565 yes

loop_
_geom_torsion_atom_site_label_1
_geom_torsion_atom_site_label_2
_geom_torsion_atom_site_label_3
_geom_torsion_atom_site_label_4
_geom_torsion
_geom_torsion_site_symmetry_1
_geom_torsion_site_symmetry_2
_geom_torsion_site_symmetry_3
_geom_torsion_site_symmetry_4
_geom_torsion_publ_flag
C7 C3 C4 C5 -4(2) . . . . ?
C8 C3 C4 C5 174(2) . . . . ?
Ga1 C3 C4 C5 -65.4(10) . . . . ?
C7 C3 C4 C9 -180.0(19) . . . . ?
C8 C3 C4 C9 -3(3) . . . . ?
Ga1 C3 C4 C9 118.3(15) . . . . ?
C7 C3 C4 Ga1 61.7(18) . . . . ?
C8 C3 C4 Ga1 -121(2) . . . . ?
C3 C4 C5 C6 1.6(17) . . . . ?
C9 C4 C5 C6 177.7(14) . . . . ?
Ga1 C4 C5 C6 -62.3(9) . . . . ?
C3 C4 C5 C10 -176.3(16) . . . . ?
C9 C4 C5 C10 0(2) . . . . ?
Ga1 C4 C5 C10 119.8(13) . . . . ?
C3 C4 C5 Ga1 63.9(13) . . . . ?
C9 C4 C5 Ga1 -120.0(16) . . . . ?
C4 C5 C6 C7 1.1(16) . . . . ?
C10 C5 C6 C7 179.0(14) . . . . ?
Ga1 C5 C6 C7 -59.2(11) . . . . ?
C4 C5 C6 C11 -178.1(13) . . . . ?
C10 C5 C6 C11 0(2) . . . . ?
Ga1 C5 C6 C11 121.5(14) . . . . ?
C4 C5 C6 Ga1 60.4(9) . . . . ?
C10 C5 C6 Ga1 -121.8(13) . . . . ?
C5 C6 C7 C3 -3(2) . . . . ?
C11 C6 C7 C3 175.9(19) . . . . ?
Ga1 C6 C7 C3 -63.6(17) . . . . ?
C5 C6 C7 C12 -175.5(17) . . . . ?
C11 C6 C7 C12 4(3) . . . . ?
Ga1 C6 C7 C12 124.1(19) . . . . ?
C5 C6 C7 Ga1 60.3(10) . . . . ?
C11 C6 C7 Ga1 -120.4(15) . . . . ?
C4 C3 C7 C6 4(3) . . . . ?
C8 C3 C7 C6 -173.1(19) . . . . ?
Ga1 C3 C7 C6 65.7(14) . . . . ?
C4 C3 C7 C12 176.0(18) . . . . ?
C8 C3 C7 C12 -1(4) . . . . ?
Ga1 C3 C7 C12 -123(2) . . . . ?
C4 C3 C7 Ga1 -61.4(16) . . . . ?
C8 C3 C7 Ga1 121(2) . . . . ?
C7A C3A C4A C5A 2(2) . . . . ?
C8A C3A C4A C5A 172.6(18) . . . . ?
Ga1 C3A C4A C5A -64.5(10) . . . . ?
C7A C3A C4A C9A -170.1(18) . . . . ?
C8A C3A C4A C9A 1(3) . . . . ?
Ga1 C3A C4A C9A 123.8(14) . . . . ?
C7A C3A C4A Ga1 66.1(17) . . . . ?
C8A C3A C4A Ga1 -123(2) . . . . ?
C3A C4A C5A C6A 0.1(16) . . . . ?
C9A C4A C5A C6A 172.0(13) . . . . ?
Ga1 C4A C5A C6A -62.8(9) . . . . ?
C3A C4A C5A C10A -179.0(15) . . . . ?
C9A C4A C5A C10A -7(2) . . . . ?
Ga1 C4A C5A C10A 118.1(13) . . . . ?
C3A C4A C5A Ga1 62.8(12) . . . . ?
C9A C4A C5A Ga1 -125.2(13) . . . . ?
C4A C5A C6A C7A -1.7(15) . . . . ?
C10A C5A C6A C7A 177.5(14) . . . . ?
Ga1 C5A C6A C7A -62.3(11) . . . . ?
C4A C5A C6A C11A -177.3(14) . . . . ?
C10A C5A C6A C11A 2(2) . . . . ?
Ga1 C5A C6A C11A 122.1(14) . . . . ?
C4A C5A C6A Ga1 60.6(9) . . . . ?
C10A C5A C6A Ga1 -120.3(12) . . . . ?
C5A C6A C7A C3A 3(2) . . . . ?
C11A C6A C7A C3A 178.7(18) . . . . ?
Ga1 C6A C7A C3A -59.5(17) . . . . ?
C5A C6A C7A C12A -176.3(17) . . . . ?
C11A C6A C7A C12A 0(3) . . . . ?
Ga1 C6A C7A C12A 121.5(19) . . . . ?
C5A C6A C7A Ga1 62.2(9) . . . . ?
C11A C6A C7A Ga1 -121.7(13) . . . . ?
C4A C3A C7A C6A -3(2) . . . . ?
C8A C3A C7A C6A -173.1(18) . . . . ?
Ga1 C3A C7A C6A 61.8(14) . . . . ?
C4A C3A C7A C12A 176.4(16) . . . . ?
C8A C3A C7A C12A 6(4) . . . . ?
Ga1 C3A C7A C12A -119(2) . . . . ?
C4A C3A C7A Ga1 -64.4(14) . . . . ?
C8A C3A C7A Ga1 125(2) . . . . ?
C17 C13 C14 C15 0.6(4) . . . . ?
C18 C13 C14 C15 178.0(4) . . . . ?
Ga2 C13 C14 C15 -62.9(3) . . . . ?
C17 C13 C14 C19 -174.6(4) . . . . ?
C18 C13 C14 C19 2.8(7) . . . . ?
Ga2 C13 C14 C19 121.9(4) . . . . ?
C17 C13 C14 Ga2 63.5(3) . . . . ?
C18 C13 C14 Ga2 -119.1(4) . . . . ?
C13 C14 C15 C16 -0.2(4) . . . . ?
C19 C14 C15 C16 174.8(4) . . . . ?
Ga2 C14 C15 C16 -64.0(3) . . . . ?
C13 C14 C15 C20 -174.4(4) . . . . ?
C19 C14 C15 C20 0.7(7) . . . . ?
Ga2 C14 C15 C20 121.9(4) . . . . ?
C13 C14 C15 Ga2 63.7(3) . . . . ?
C19 C14 C15 Ga2 -121.2(4) . . . . ?
C14 C15 C16 C17 -0.2(4) . . . . ?
C20 C15 C16 C17 174.1(4) . . . . ?
Ga2 C15 C16 C17 -63.3(3) . . . . ?
C14 C15 C16 C21 -177.0(4) . . . . ?
C20 C15 C16 C21 -2.7(6) . . . . ?
Ga2 C15 C16 C21 119.9(4) . . . . ?
C14 C15 C16 Ga2 63.1(3) . . . . ?
C20 C15 C16 Ga2 -122.6(4) . . . . ?
C14 C13 C17 C16 -0.7(4) . . . . ?
C18 C13 C17 C16 -178.1(4) . . . . ?
Ga2 C13 C17 C16 61.4(3) . . . . ?
C14 C13 C17 C22 178.5(4) . . . . ?
C18 C13 C17 C22 1.2(7) . . . . ?
Ga2 C13 C17 C22 -119.4(4) . . . . ?
C14 C13 C17 Ga2 -62.2(3) . . . . ?
C18 C13 C17 Ga2 120.5(4) . . . . ?
C15 C16 C17 C13 0.6(4) . . . . ?
C21 C16 C17 C13 177.3(4) . . . . ?
Ga2 C16 C17 C13 -61.3(3) . . . . ?
C15 C16 C17 C22 -178.6(4) . . . . ?
C21 C16 C17 C22 -1.9(7) . . . . ?
Ga2 C16 C17 C22 119.4(4) . . . . ?
C15 C16 C17 Ga2 61.9(3) . . . . ?
C21 C16 C17 Ga2 -121.4(4) . . . . ?
C27 C23 C24 C25 2.2(4) . . . . ?
C28 C23 C24 C25 179.7(4) . . . . ?
Ga3 C23 C24 C25 -62.5(3) . . . . ?
C27 C23 C24 C29 -168.1(4) . . . . ?
C28 C23 C24 C29 9.4(7) . . . . ?
Ga3 C23 C24 C29 127.2(4) . . . . ?
C27 C23 C24 Ga3 64.6(3) . . . . ?
C28 C23 C24 Ga3 -117.8(5) . . . . ?
C23 C24 C25 C26 -2.0(4) . . . . ?
C29 C24 C25 C26 168.5(4) . . . . ?
Ga3 C24 C25 C26 -64.5(3) . . . . ?
C23 C24 C25 C30 -178.3(4) . . . . ?
C29 C24 C25 C30 -7.9(7) . . . . ?
Ga3 C24 C25 C30 119.2(4) . . . . ?
C23 C24 C25 Ga3 62.5(3) . . . . ?
C29 C24 C25 Ga3 -127.0(4) . . . . ?
C24 C25 C26 C27 1.0(4) . . . . ?
C30 C25 C26 C27 177.3(4) . . . . ?
Ga3 C25 C26 C27 -62.0(3) . . . . ?
C24 C25 C26 C31 -179.2(4) . . . . ?
C30 C25 C26 C31 -2.9(7) . . . . ?
Ga3 C25 C26 C31 117.8(4) . . . . ?
C24 C25 C26 Ga3 63.0(3) . . . . ?
C30 C25 C26 Ga3 -120.7(4) . . . . ?
C25 C26 C27 C23 0.4(4) . . . . ?
C31 C26 C27 C23 -179.4(4) . . . . ?
Ga3 C26 C27 C23 -60.6(3) . . . . ?
C25 C26 C27 C32 -178.0(4) . . . . ?
C31 C26 C27 C32 2.2(7) . . . . ?
Ga3 C26 C27 C32 121.1(4) . . . . ?
C25 C26 C27 Ga3 60.9(3) . . . . ?
C31 C26 C27 Ga3 -118.9(4) . . . . ?
C24 C23 C27 C26 -1.6(4) . . . . ?
C28 C23 C27 C26 -179.2(4) . . . . ?
Ga3 C23 C27 C26 61.7(3) . . . . ?
C24 C23 C27 C32 176.9(4) . . . . ?
C28 C23 C27 C32 -0.8(7) . . . . ?
Ga3 C23 C27 C32 -119.9(4) . . . . ?
C24 C23 C27 Ga3 -63.3(3) . . . . ?
C28 C23 C27 Ga3 119.1(4) . . . . ?
C37 C33 C34 C35 -0.3(4) . . . . ?
C38 C33 C34 C35 175.4(4) . . . . ?
Ga4 C33 C34 C35 -62.1(2) . . . . ?
C37 C33 C34 C39 -178.7(3) . . . . ?
C38 C33 C34 C39 -3.0(6) . . . . ?
Ga4 C33 C34 C39 119.5(4) . . . . ?
C37 C33 C34 Ga4 61.8(3) . . . . ?
C38 C33 C34 Ga4 -122.5(4) . . . . ?
C33 C34 C35 C36 0.6(4) . . . . ?
C39 C34 C35 C36 178.9(3) . . . . ?
Ga4 C34 C35 C36 -60.4(3) . . . . ?
C33 C34 C35 C40 -177.4(4) . . . . ?
C39 C34 C35 C40 0.9(6) . . . . ?
Ga4 C34 C35 C40 121.6(4) . . . . ?
C33 C34 C35 Ga4 61.0(2) . . . . ?
C39 C34 C35 Ga4 -120.6(4) . . . . ?
C34 C35 C36 C37 -0.6(4) . . . . ?
C40 C35 C36 C37 177.4(4) . . . . ?
Ga4 C35 C36 C37 -61.7(3) . . . . ?
C34 C35 C36 C41 -177.6(4) . . . . ?
C40 C35 C36 C41 0.4(6) . . . . ?
Ga4 C35 C36 C41 121.4(4) . . . . ?
C34 C35 C36 Ga4 61.1(2) . . . . ?
C40 C35 C36 Ga4 -120.9(4) . . . . ?
C34 C33 C37 C36 -0.1(4) . . . . ?
C38 C33 C37 C36 -175.8(4) . . . . ?
Ga4 C33 C37 C36 63.0(3) . . . . ?
C34 C33 C37 C42 176.7(4) . . . . ?
C38 C33 C37 C42 1.0(7) . . . . ?
Ga4 C33 C37 C42 -120.2(4) . . . . ?
C34 C33 C37 Ga4 -63.1(3) . . . . ?
C38 C33 C37 Ga4 121.3(4) . . . . ?
C35 C36 C37 C33 0.4(4) . . . . ?
C41 C36 C37 C33 177.3(4) . . . . ?
Ga4 C36 C37 C33 -62.8(3) . . . . ?
C35 C36 C37 C42 -176.4(4) . . . . ?
C41 C36 C37 C42 0.5(7) . . . . ?
Ga4 C36 C37 C42 120.4(4) . . . . ?
C35 C36 C37 Ga4 63.2(3) . . . . ?
C41 C36 C37 Ga4 -119.9(4) . . . . ?
C48 C43 C44 C45 2.7(5) . . . . ?
B1 C43 C44 C45 177.8(3) . . . . ?
C43 C44 C45 C46 -0.3(6) . . . . ?
C43 C44 C45 C49 -176.6(3) . . . . ?
C44 C45 C46 C47 -1.8(6) . . . . ?
C49 C45 C46 C47 174.8(3) . . . . ?
C45 C46 C47 C48 1.3(6) . . . . ?
C45 C46 C47 C50 -176.3(4) . . . . ?
C46 C47 C48 C43 1.3(6) . . . . ?
C50 C47 C48 C43 178.8(4) . . . . ?
C44 C43 C48 C47 -3.2(5) . . . . ?
B1 C43 C48 C47 -178.4(3) . . . . ?
C44 C45 C49 F3 -134.4(4) . . . . ?
C46 C45 C49 F3 49.1(5) . . . . ?
C44 C45 C49 F2 -11.8(5) . . . . ?
C46 C45 C49 F2 171.7(3) . . . . ?
C44 C45 C49 F1 106.9(4) . . . . ?
C46 C45 C49 F1 -69.6(5) . . . . ?
C46 C47 C50 F4A -4.8(12) . . . . ?
C48 C47 C50 F4A 177.6(11) . . . . ?
C46 C47 C50 F5 76.4(6) . . . . ?
C48 C47 C50 F5 -101.2(6) . . . . ?
C46 C47 C50 F4 -155.6(7) . . . . ?
C48 C47 C50 F4 26.8(8) . . . . ?
C46 C47 C50 F5A -143.5(15) . . . . ?
C48 C47 C50 F5A 38.9(15) . . . . ?
C46 C47 C50 F6 -38.4(5) . . . . ?
C48 C47 C50 F6 144.0(4) . . . . ?
C46 C47 C50 F6A 109.5(8) . . . . ?
C48 C47 C50 F6A -68.1(8) . . . . ?
C56 C51 C52 C53 0.0(6) . . . . ?
B1 C51 C52 C53 -174.4(4) . . . . ?
C51 C52 C53 C54 -0.4(6) . . . . ?
C51 C52 C53 C57 -177.4(4) . . . . ?
C52 C53 C54 C55 -0.4(6) . . . . ?
C57 C53 C54 C55 176.6(4) . . . . ?
C53 C54 C55 C56 1.6(6) . . . . ?
C53 C54 C55 C58 -178.0(4) . . . . ?
C54 C55 C56 C51 -2.1(6) . . . . ?
C58 C55 C56 C51 177.6(4) . . . . ?
C52 C51 C56 C55 1.2(6) . . . . ?
B1 C51 C56 C55 175.5(4) . . . . ?
C52 C53 C57 F9 -12.1(6) . . . . ?
C54 C53 C57 F9 170.8(4) . . . . ?
C52 C53 C57 F7 -134.1(4) . . . . ?
C54 C53 C57 F7 48.8(5) . . . . ?
C52 C53 C57 F8 107.8(4) . . . . ?
C54 C53 C57 F8 -69.3(5) . . . . ?
C56 C55 C58 F10 -17.3(12) . . . . ?
C54 C55 C58 F10 162.4(12) . . . . ?
C56 C55 C58 F12A -98.8(8) . . . . ?
C54 C55 C58 F12A 80.9(8) . . . . ?
C56 C55 C58 F12 114.7(9) . . . . ?
C54 C55 C58 F12 -65.7(9) . . . . ?
C56 C55 C58 F10A 136.5(6) . . . . ?
C54 C55 C58 F10A -43.8(8) . . . . ?
C56 C55 C58 F11A 20.4(7) . . . . ?
C54 C55 C58 F11A -160.0(6) . . . . ?
C56 C55 C58 F11 -133.0(8) . . . . ?
C54 C55 C58 F11 46.7(9) . . . . ?
C64 C59 C60 C61 2.2(5) . . . . ?
B1 C59 C60 C61 177.0(4) . . . . ?
C59 C60 C61 C62 -0.5(6) . . . . ?
C59 C60 C61 C65 -177.8(4) . . . . ?
C60 C61 C62 C63 -1.2(6) . . . . ?
C65 C61 C62 C63 176.0(4) . . . . ?
C61 C62 C63 C64 1.1(6) . . . . ?
C61 C62 C63 C66 -174.4(3) . . . . ?
C62 C63 C64 C59 0.8(6) . . . . ?
C66 C63 C64 C59 176.2(3) . . . . ?
C60 C59 C64 C63 -2.4(5) . . . . ?
B1 C59 C64 C63 -177.0(3) . . . . ?
C62 C61 C65 F13A -6.5(11) . . . . ?
C60 C61 C65 F13A 170.8(10) . . . . ?
C62 C61 C65 F15A 118.7(10) . . . . ?
C60 C61 C65 F15A -64.0(10) . . . . ?
C62 C61 C65 F15 -101.1(13) . . . . ?
C60 C61 C65 F15 76.2(13) . . . . ?
C62 C61 C65 F13 137.7(11) . . . . ?
C60 C61 C65 F13 -45.0(12) . . . . ?
C62 C61 C65 F14 18.8(13) . . . . ?
C60 C61 C65 F14 -163.9(13) . . . . ?
C62 C61 C65 F14A -125.0(9) . . . . ?
C60 C61 C65 F14A 52.3(10) . . . . ?
C62 C63 C66 F17 -41.0(5) . . . . ?
C64 C63 C66 F17 143.5(4) . . . . ?
C62 C63 C66 F18 -162.0(3) . . . . ?
C64 C63 C66 F18 22.5(5) . . . . ?
C62 C63 C66 F16 77.9(4) . . . . ?
C64 C63 C66 F16 -97.6(4) . . . . ?
C72 C67 C68 C69 -1.0(5) . . . . ?
B1 C67 C68 C69 -170.9(3) . . . . ?
C67 C68 C69 C70 0.9(6) . . . . ?
C67 C68 C69 C73 -176.9(3) . . . . ?
C68 C69 C70 C71 -0.1(5) . . . . ?
C73 C69 C70 C71 177.8(3) . . . . ?
C69 C70 C71 C72 -0.6(6) . . . . ?
C69 C70 C71 C74 -177.6(3) . . . . ?
C70 C71 C72 C67 0.5(6) . . . . ?
C74 C71 C72 C67 177.5(3) . . . . ?
C68 C67 C72 C71 0.3(5) . . . . ?
B1 C67 C72 C71 170.2(3) . . . . ?
C68 C69 C73 F21 -138.9(3) . . . . ?
C70 C69 C73 F21 43.2(5) . . . . ?
C68 C69 C73 F20 -17.1(5) . . . . ?
C70 C69 C73 F20 165.0(3) . . . . ?
C68 C69 C73 F19 102.5(4) . . . . ?
C70 C69 C73 F19 -75.4(4) . . . . ?
C70 C71 C74 F22 -29.0(5) . . . . ?
C72 C71 C74 F22 153.9(3) . . . . ?
C70 C71 C74 F24 90.9(4) . . . . ?
C72 C71 C74 F24 -86.1(4) . . . . ?
C70 C71 C74 F23 -150.5(3) . . . . ?
C72 C71 C74 F23 32.5(5) . . . . ?
C80 C75 C76 C77 -2.1(5) . . . . ?
B2 C75 C76 C77 -176.6(3) . . . . ?
C75 C76 C77 C78 1.1(6) . . . . ?
C75 C76 C77 C81 179.0(3) . . . . ?
C76 C77 C78 C79 0.3(5) . . . . ?
C81 C77 C78 C79 -177.6(4) . . . . ?
C77 C78 C79 C80 -0.5(6) . . . . ?
C77 C78 C79 C82 179.4(3) . . . . ?
C78 C79 C80 C75 -0.6(6) . . . . ?
C82 C79 C80 C75 179.5(3) . . . . ?
C76 C75 C80 C79 1.8(5) . . . . ?
B2 C75 C80 C79 176.1(3) . . . . ?
C78 C77 C81 F27 -8.7(5) . . . . ?
C76 C77 C81 F27 173.3(3) . . . . ?
C78 C77 C81 F25 -130.8(4) . . . . ?
C76 C77 C81 F25 51.3(5) . . . . ?
C78 C77 C81 F26 110.2(4) . . . . ?
C76 C77 C81 F26 -67.7(5) . . . . ?
C78 C79 C82 F30 -94(2) . . . . ?
C80 C79 C82 F30 86(2) . . . . ?
C78 C79 C82 F30A 115.8(5) . . . . ?
C80 C79 C82 F30A -64.3(6) . . . . ?
C78 C79 C82 F28A -6.4(7) . . . . ?
C80 C79 C82 F28A 173.5(6) . . . . ?
C78 C79 C82 F29 27.9(17) . . . . ?
C80 C79 C82 F29 -152.1(16) . . . . ?
C78 C79 C82 F28 143.0(17) . . . . ?
C80 C79 C82 F28 -37.1(17) . . . . ?
C78 C79 C82 F29A -125.4(5) . . . . ?
C80 C79 C82 F29A 54.5(6) . . . . ?
C88 C83 C84 C85 0.3(5) . . . . ?
B2 C83 C84 C85 171.2(3) . . . . ?
C83 C84 C85 C86 -0.5(6) . . . . ?
C83 C84 C85 C89 177.6(4) . . . . ?
C84 C85 C86 C87 -0.1(6) . . . . ?
C89 C85 C86 C87 -178.3(3) . . . . ?
C85 C86 C87 C88 1.0(6) . . . . ?
C85 C86 C87 C90 -177.4(3) . . . . ?
C86 C87 C88 C83 -1.3(6) . . . . ?
C90 C87 C88 C83 177.0(3) . . . . ?
C84 C83 C88 C87 0.6(5) . . . . ?
B2 C83 C88 C87 -170.5(3) . . . . ?
C86 C85 C89 F32 80.0(5) . . . . ?
C84 C85 C89 F32 -98.1(4) . . . . ?
C86 C85 C89 F33 -39.4(5) . . . . ?
C84 C85 C89 F33 142.4(4) . . . . ?
C86 C85 C89 F31 -159.5(4) . . . . ?
C84 C85 C89 F31 22.3(5) . . . . ?
C88 C87 C90 F34 -3.3(5) . . . . ?
C86 C87 C90 F34 175.1(3) . . . . ?
C88 C87 C90 F36 117.8(4) . . . . ?
C86 C87 C90 F36 -63.8(5) . . . . ?
C88 C87 C90 F35 -123.8(4) . . . . ?
C86 C87 C90 F35 54.6(5) . . . . ?
C96 C91 C92 C93 0.3(5) . . . . ?
B2 C91 C92 C93 -173.5(3) . . . . ?
C91 C92 C93 C94 -1.5(6) . . . . ?
C91 C92 C93 C97 177.5(4) . . . . ?
C92 C93 C94 C95 0.8(6) . . . . ?
C97 C93 C94 C95 -178.2(4) . . . . ?
C93 C94 C95 C96 0.9(6) . . . . ?
C93 C94 C95 C98 -174.7(4) . . . . ?
C94 C95 C96 C91 -2.1(6) . . . . ?
C98 C95 C96 C91 173.5(3) . . . . ?
C92 C91 C96 C95 1.4(5) . . . . ?
B2 C91 C96 C95 175.3(3) . . . . ?
C92 C93 C97 F38A -93.0(8) . . . . ?
C94 C93 C97 F38A 86.0(8) . . . . ?
C92 C93 C97 F38 69.5(8) . . . . ?
C94 C93 C97 F38 -111.5(7) . . . . ?
C92 C93 C97 F37 -152.0(5) . . . . ?
C94 C93 C97 F37 27.0(6) . . . . ?
C92 C93 C97 F37A 35.6(6) . . . . ?
C94 C93 C97 F37A -145.4(5) . . . . ?
C92 C93 C97 F39A 140.5(5) . . . . ?
C94 C93 C97 F39A -40.5(6) . . . . ?
C92 C93 C97 F39 -48.1(6) . . . . ?
C94 C93 C97 F39 130.9(5) . . . . ?
C94 C95 C98 F41 -36.8(5) . . . . ?
C96 C95 C98 F41 147.5(4) . . . . ?
C94 C95 C98 F42 -157.6(4) . . . . ?
C96 C95 C98 F42 26.7(5) . . . . ?
C94 C95 C98 F40 83.4(5) . . . . ?
C96 C95 C98 F40 -92.3(5) . . . . ?
C104 C99 C100 C101 2.1(5) . . . . ?
B2 C99 C100 C101 178.2(3) . . . . ?
C99 C100 C101 C102 -1.6(6) . . . . ?
C99 C100 C101 C105 174.5(4) . . . . ?
C100 C101 C102 C103 -0.2(6) . . . . ?
C105 C101 C102 C103 -176.3(4) . . . . ?
C101 C102 C103 C104 1.3(6) . . . . ?
C101 C102 C103 C106 177.2(4) . . . . ?
C102 C103 C104 C99 -0.7(6) . . . . ?
C106 C103 C104 C99 -176.7(3) . . . . ?
C100 C99 C104 C103 -1.0(5) . . . . ?
B2 C99 C104 C103 -177.2(3) . . . . ?
C102 C101 C105 F43 -160.1(4) . . . . ?
C100 C101 C105 F43 23.7(5) . . . . ?
C102 C101 C105 F45 -38.0(5) . . . . ?
C100 C101 C105 F45 145.8(4) . . . . ?
C102 C101 C105 F44 80.7(5) . . . . ?
C100 C101 C105 F44 -95.5(4) . . . . ?
C104 C103 C106 F47 -151.5(4) . . . . ?
C102 C103 C106 F47 32.5(5) . . . . ?
C104 C103 C106 F46 -30.4(5) . . . . ?
C102 C103 C106 F46 153.6(4) . . . . ?
C104 C103 C106 F48 88.9(4) . . . . ?
C102 C103 C106 F48 -87.1(4) . . . . ?
C72 C67 B1 C51 -86.0(4) . . . . ?
C68 C67 B1 C51 83.3(4) . . . . ?
C72 C67 B1 C43 33.7(5) . . . . ?
C68 C67 B1 C43 -157.1(3) . . . . ?
C72 C67 B1 C59 152.6(3) . . . . ?
C68 C67 B1 C59 -38.1(5) . . . . ?
C56 C51 B1 C67 -95.8(4) . . . . ?
C52 C51 B1 C67 78.2(4) . . . . ?
C56 C51 B1 C43 143.2(4) . . . . ?
C52 C51 B1 C43 -42.8(5) . . . . ?
C56 C51 B1 C59 26.2(5) . . . . ?
C52 C51 B1 C59 -159.8(3) . . . . ?
C48 C43 B1 C67 -147.1(3) . . . . ?
C44 C43 B1 C67 38.1(5) . . . . ?
C48 C43 B1 C51 -32.3(5) . . . . ?
C44 C43 B1 C51 152.8(3) . . . . ?
C48 C43 B1 C59 89.3(4) . . . . ?
C44 C43 B1 C59 -85.6(4) . . . . ?
C64 C59 B1 C67 -28.8(5) . . . . ?
C60 C59 B1 C67 156.9(3) . . . . ?
C64 C59 B1 C51 -144.7(3) . . . . ?
C60 C59 B1 C51 41.0(5) . . . . ?
C64 C59 B1 C43 94.7(4) . . . . ?
C60 C59 B1 C43 -79.6(4) . . . . ?
C84 C83 B2 C99 -89.6(4) . . . . ?
C88 C83 B2 C99 80.9(4) . . . . ?
C84 C83 B2 C91 146.6(3) . . . . ?
C88 C83 B2 C91 -43.0(5) . . . . ?
C84 C83 B2 C75 29.0(5) . . . . ?
C88 C83 B2 C75 -160.6(3) . . . . ?
C104 C99 B2 C83 81.0(4) . . . . ?
C100 C99 B2 C83 -94.9(4) . . . . ?
C104 C99 B2 C91 -155.5(3) . . . . ?
C100 C99 B2 C91 28.6(5) . . . . ?
C104 C99 B2 C75 -40.7(4) . . . . ?
C100 C99 B2 C75 143.4(3) . . . . ?
C92 C91 B2 C83 -37.2(5) . . . . ?
C96 C91 B2 C83 149.4(3) . . . . ?
C92 C91 B2 C99 -155.1(3) . . . . ?
C96 C91 B2 C99 31.5(5) . . . . ?
C92 C91 B2 C75 86.5(4) . . . . ?
C96 C91 B2 C75 -87.0(4) . . . . ?
C76 C75 B2 C83 -151.6(3) . . . . ?
C80 C75 B2 C83 34.4(5) . . . . ?
C76 C75 B2 C99 -36.5(4) . . . . ?
C80 C75 B2 C99 149.5(3) . . . . ?
C76 C75 B2 C91 85.0(4) . . . . ?
C80 C75 B2 C91 -89.0(4) . . . . ?
F1_1 C1_1 C2_1 F2_1 -0.1(3) . . . . ?
C6_1 C1_1 C2_1 F2_1 179.9(3) . . . . ?
F1_1 C1_1 C2_1 C3_1 179.9(3) . . . . ?
C6_1 C1_1 C2_1 C3_1 -0.1(2) . . . . ?
F2_1 C2_1 C3_1 C4_1 -179.9(3) . . . . ?
C1_1 C2_1 C3_1 C4_1 0.0(2) . . . . ?
C2_1 C3_1 C4_1 C5_1 -0.1(5) . . . . ?
C3_1 C4_1 C5_1 C6_1 0.2(6) . . . . ?
F1_1 C1_1 C6_1 C5_1 -179.8(4) . . . . ?
C2_1 C1_1 C6_1 C5_1 0.2(5) . . . . ?
C4_1 C5_1 C6_1 C1_1 -0.3(6) . . . . ?
F1_2 C1_2 C2_2 F2_2 -0.1(12) . . . . ?
C6_2 C1_2 C2_2 F2_2 -179.6(8) . . . . ?
F1_2 C1_2 C2_2 C3_2 -179.0(8) . . . . ?
C6_2 C1_2 C2_2 C3_2 1.5(13) . . . . ?
F2_2 C2_2 C3_2 C4_2 -178.8(9) . . . . ?
C1_2 C2_2 C3_2 C4_2 0.1(14) . . . . ?
C2_2 C3_2 C4_2 C5_2 -0.4(14) . . . . ?
C3_2 C4_2 C5_2 C6_2 -1.1(17) . . . . ?
C4_2 C5_2 C6_2 C1_2 2.6(16) . . . . ?
F1_2 C1_2 C6_2 C5_2 177.8(9) . . . . ?
C2_2 C1_2 C6_2 C5_2 -2.8(14) . . . . ?
